data_7155447
loop_
_publ_author_name
'Oda, Kazuma'
'Hiroto, Satoru'
'Hisaki, Ichiro'
'Shinokubo, Hiroshi'

_publ_section_title
;
 Synthesis of bright red-emissive dicyanoetheno-bridged
 hexa-peri-hexabenzocoronene dimers.
;
_journal_issue 6
_journal_name_full 'Organic &amp; biomolecular chemistry'
_journal_page_first 1426
_journal_page_last 1434
_journal_paper_doi 10.1039/c6ob02775j
_journal_volume 15
_journal_year 2017
_chemical_formula_sum 'C204 H173.84 N9.95 O2.53'
_chemical_formula_weight 2805.03
_chemical_name_systematic 2,3-bis(5,8,11,14,17-pentamesitylhexabenzo[bc,ef,hi,kl,no,qr]coronen-2-yl)maleonitrile
_chemical_properties_physical ', Photo-sensitive'
_space_group_crystal_system triclinic
_space_group_IT_number 2
_space_group_name_Hall '-P 1'
_space_group_name_H-M_alt 'P -1'
_symmetry_space_group_name_Hall '-P 1'
_symmetry_space_group_name_H-M 'P -1'
_atom_sites_solution_hydrogens geom
_audit_creation_method SHELXL-2014
_audit_update_record
;
2016-12-01 deposited with the CCDC.
2017-01-11 downloaded from the CCDC.
;
_cell_angle_alpha 100.927(3)
_cell_angle_beta 104.663(3)
_cell_angle_gamma 102.902(4)
_cell_formula_units_Z 2
_cell_length_a 19.0199(8)
_cell_length_b 19.4285(8)
_cell_length_c 23.4411(8)
_cell_measurement_reflns_used 12855
_cell_measurement_temperature 93(2)
_cell_measurement_theta_max 31.2910
_cell_measurement_theta_min 2.0770
_cell_volume 7885.4(6)
_computing_cell_refinement 'CrysAlisPro 1.171.38.41 (Rigaku OD, 2015)'
_computing_data_collection 'CrysAlisPro 1.171.38.41 (Rigaku OD, 2015)'
_computing_data_reduction 'CrysAlisPro 1.171.38.41 (Rigaku OD, 2015)'
_computing_molecular_graphics 'CrystalStructure 4.2'
_computing_publication_material 'CrystalStructure 4.2 (Rigaku, 2015)'
_computing_structure_refinement 'SHELXL-2014/7 (Sheldrick, 2014)'
_computing_structure_solution 'SHELXT-2014/7 (Sheldrick, 2014)'
_diffrn_ambient_temperature 93(2)
_diffrn_detector_area_resol_mean 7.111
_diffrn_measured_fraction_theta_full 0.958
_diffrn_measured_fraction_theta_max 0.985
_diffrn_measurement_device_type 'Rigaku Saturn724'
_diffrn_measurement_method \w
_diffrn_radiation_type MoK\a
_diffrn_radiation_wavelength 0.71073
_diffrn_reflns_av_R_equivalents 0.0485
_diffrn_reflns_av_unetI/netI 0.0812
_diffrn_reflns_Laue_measured_fraction_full 0.958
_diffrn_reflns_Laue_measured_fraction_max 0.985
_diffrn_reflns_limit_h_max 22
_diffrn_reflns_limit_h_min -22
_diffrn_reflns_limit_k_max 23
_diffrn_reflns_limit_k_min -23
_diffrn_reflns_limit_l_max 27
_diffrn_reflns_limit_l_min -27
_diffrn_reflns_number 54319
_diffrn_reflns_point_group_measured_fraction_full 0.958
_diffrn_reflns_point_group_measured_fraction_max 0.985
_diffrn_reflns_theta_full 25.242
_diffrn_reflns_theta_max 25.000
_diffrn_reflns_theta_min 1.819
_exptl_absorpt_coefficient_mu 0.069
_exptl_absorpt_correction_T_max 1.00000
_exptl_absorpt_correction_T_min 0.56486
_exptl_absorpt_correction_type multi-scan
_exptl_absorpt_process_details
;
CrysAlisPro 1.171.38.41 (Rigaku Oxford Diffraction, 2015)
Empirical absorption correction using spherical harmonics,
 implemented in SCALE3 ABSPACK scaling algorithm.
;
_exptl_crystal_colour 'clear pale red'
_exptl_crystal_density_diffrn 1.181
_exptl_crystal_density_method 'not measured'
_exptl_crystal_description block
_exptl_crystal_F_000 2975
_exptl_crystal_preparation ', Luminescent'
_exptl_crystal_recrystallization_method 'Vapour deposition'
_exptl_crystal_size_max 0.200
_exptl_crystal_size_mid 0.200
_exptl_crystal_size_min 0.130
_refine_diff_density_max 1.127
_refine_diff_density_min -0.622
_refine_diff_density_rms 0.072
_refine_ls_extinction_method none
_refine_ls_goodness_of_fit_ref 1.014
_refine_ls_hydrogen_treatment constr
_refine_ls_matrix_type full
_refine_ls_number_parameters 2092
_refine_ls_number_reflns 27354
_refine_ls_number_restraints 217
_refine_ls_restrained_S_all 2.193
_refine_ls_R_factor_all 0.1786
_refine_ls_R_factor_gt 0.1027
_refine_ls_shift/su_max 0.001
_refine_ls_shift/su_mean 0.000
_refine_ls_structure_factor_coef Fsqd
_refine_ls_weighting_details 'w=1/[\s^2^(Fo^2^)+(0.1798P)^2^+9.2034P] where P=(Fo^2^+2Fc^2^)/3'
_refine_ls_weighting_scheme calc
_refine_ls_wR_factor_gt 0.2800
_refine_ls_wR_factor_ref 0.3482
_reflns_Friedel_coverage 0.000
_reflns_number_gt 14114
_reflns_number_total 27354
_reflns_threshold_expression 'I > 2\s(I)'
_cod_data_source_file c6ob02775j2.cif
_cod_data_source_block 161114HBCethene_band2_2ndtry_4_a
_cod_depositor_comments 'Adding full bibliography for 7155446--7155447.cif.'
_cod_database_code 7155447
_shelx_space_group_comment
;
The symmetry employed for this shelxl refinement is uniquely defined
by the following loop, which should always be used as a source of
symmetry information in preference to the above space-group names.
They are only intended as comments.
;
_shelx_estimated_absorpt_t_min 0.986
_shelx_estimated_absorpt_t_max 0.991
_oxdiff_exptl_absorpt_empirical_full_min 0.588
_oxdiff_exptl_absorpt_empirical_full_max 1.977
_oxdiff_exptl_absorpt_empirical_details
;
Empirical correction (ABSPACK) includes:
- Absorption correction using spherical harmonics
- Frame scaling
- Detector area scaling
;
_shelxl_version_number 2014-3

loop_
_space_group_symop_operation_xyz
'x, y, z'
'-x, -y, -z'

loop_
_atom_site_label
_atom_site_type_symbol
_atom_site_fract_x
_atom_site_fract_y
_atom_site_fract_z
_atom_site_U_iso_or_equiv
_atom_site_adp_type
_atom_site_occupancy
_atom_site_site_symmetry_order
_atom_site_calc_flag
_atom_site_refinement_flags_posn
_atom_site_refinement_flags_adp
_atom_site_refinement_flags_occupancy
_atom_site_disorder_assembly
_atom_site_disorder_group
C1 C 0.6784(3) -0.0469(3) 0.6456(2) 0.0475(12) Uani 1 1 d . . . . .
C2 C 0.6596(3) 0.0179(3) 0.6527(2) 0.0499(13) Uani 1 1 d . . . . .
H1 H 0.6457 0.0364 0.6181 0.060 Uiso 1 1 calc R U . . .
C3 C 0.6606(3) 0.0567(3) 0.7089(2) 0.0456(12) Uani 1 1 d . . . . .
C4 C 0.6743(3) 0.0261(3) 0.7588(2) 0.0430(11) Uani 1 1 d D . . . .
C5 C 0.6907(3) -0.0421(3) 0.7517(2) 0.0419(11) Uani 1 1 d . . . . .
C6 C 0.6941(3) -0.0763(3) 0.6952(2) 0.0438(12) Uani 1 1 d . . . . .
H2 H 0.7075 -0.1208 0.6905 0.053 Uiso 1 1 calc R U . . .
C7 C 0.6284(3) 0.2312(3) 0.6768(2) 0.0516(13) Uani 1 1 d . . . . .
C8 C 0.6435(3) 0.1648(3) 0.6708(2) 0.0504(13) Uani 1 1 d . . . . .
H3 H 0.6520 0.1431 0.6342 0.060 Uiso 1 1 calc R U . . .
C9 C 0.6469(3) 0.1282(3) 0.7169(2) 0.0449(12) Uani 1 1 d . . . . .
C10 C 0.6404(3) 0.1629(3) 0.7731(2) 0.0474(12) Uani 1 1 d . . . . .
C11 C 0.6233(3) 0.2305(3) 0.7795(2) 0.0473(12) Uani 1 1 d . . . . .
C12 C 0.6142(3) 0.2618(3) 0.7302(2) 0.0514(13) Uani 1 1 d . . . . .
H4 H 0.5981 0.3049 0.7330 0.062 Uiso 1 1 calc R U . . .
C13 C 0.5965(3) 0.3702(3) 0.9017(3) 0.0577(14) Uani 1 1 d . . . . .
C14 C 0.6121(3) 0.3391(3) 0.9504(2) 0.0501(13) Uani 1 1 d . . . . .
H5 H 0.6117 0.3646 0.9891 0.060 Uiso 1 1 calc R U . . .
C15 C 0.6280(3) 0.2726(3) 0.9448(2) 0.0439(12) Uani 1 1 d . . . . .
C16 C 0.6310(3) 0.2353(3) 0.8880(2) 0.0438(12) Uani 1 1 d . . . . .
C17 C 0.6168(3) 0.2669(3) 0.8377(2) 0.0470(12) Uani 1 1 d . . . . .
C18 C 0.5992(3) 0.3328(3) 0.8458(3) 0.0559(14) Uani 1 1 d . . . . .
H6 H 0.5886 0.3533 0.8120 0.067 Uiso 1 1 calc R U . . .
C19 C 0.6445(3) 0.2396(3) 1.1008(2) 0.0464(12) Uani 1 1 d . . . . .
C20 C 0.6587(3) 0.1727(3) 1.0924(2) 0.0450(12) Uani 1 1 d . . . . .
H7 H 0.6645 0.1501 1.1252 0.054 Uiso 1 1 calc R U . . .
C21 C 0.6648(3) 0.1368(2) 1.0370(2) 0.0417(11) Uani 1 1 d . . . . .
C22 C 0.6556(3) 0.1703(2) 0.9880(2) 0.0403(11) Uani 1 1 d . . . . .
C23 C 0.6415(3) 0.2392(2) 0.9961(2) 0.0422(11) Uani 1 1 d . . . . .
C24 C 0.6365(3) 0.2727(3) 1.0525(2) 0.0480(12) Uani 1 1 d . . . . .
H8 H 0.6274 0.3193 1.0582 0.058 Uiso 1 1 calc R U . . .
C25 C 0.6859(3) 0.0313(2) 0.9734(2) 0.0384(11) Uani 1 1 d . . . . .
C26 C 0.6781(3) 0.0650(2) 1.0285(2) 0.0369(10) Uani 1 1 d . . . . .
C27 C 0.6825(3) 0.0285(3) 1.0746(2) 0.0430(11) Uani 1 1 d . . . . .
H9 H 0.6782 0.0517 1.1126 0.052 Uiso 1 1 calc R U . . .
C28 C 0.6930(3) -0.0406(2) 1.06644(19) 0.0401(11) Uani 1 1 d . . . . .
C29 C 0.7020(3) -0.0725(2) 1.0127(2) 0.0403(11) Uani 1 1 d . . . . .
H10 H 0.7099 -0.1197 1.0071 0.048 Uiso 1 1 calc R U . . .
C30 C 0.7000(3) -0.0375(2) 0.96542(19) 0.0369(10) Uani 1 1 d . . . . .
C31 C 0.6990(3) -0.0387(2) 0.8595(2) 0.0382(11) Uani 1 1 d . . . . .
C32 C 0.7109(3) -0.0720(2) 0.9087(2) 0.0377(11) Uani 1 1 d . . . . .
C33 C 0.7307(3) -0.1370(2) 0.9012(2) 0.0412(11) Uani 1 1 d . . . . .
H11 H 0.7388 -0.1589 0.9344 0.049 Uiso 1 1 calc R U . . .
C34 C 0.7392(3) -0.1706(2) 0.8469(2) 0.0418(11) Uani 1 1 d . . . . .
C35 C 0.7255(3) -0.1389(3) 0.7984(2) 0.0442(12) Uani 1 1 d . . . . .
H12 H 0.7300 -0.1624 0.7606 0.053 Uiso 1 1 calc R U . . .
C36 C 0.7055(3) -0.0741(3) 0.8032(2) 0.0418(11) Uani 1 1 d . . . . .
C37 C 0.6823(3) 0.0302(2) 0.8670(2) 0.0390(11) Uani 1 1 d . . . . .
C38 C 0.6702(3) 0.0627(2) 0.8170(2) 0.0413(11) Uani 1 1 d . . . . .
C39 C 0.6525(3) 0.1300(3) 0.8240(2) 0.0423(11) Uani 1 1 d . . . . .
C40 C 0.6489(3) 0.1662(2) 0.8809(2) 0.0398(11) Uani 1 1 d . . . . .
C41 C 0.6612(3) 0.1340(2) 0.9304(2) 0.0380(11) Uani 1 1 d . . . . .
C42 C 0.6772(3) 0.0661(2) 0.9232(2) 0.0385(11) Uani 1 1 d . . . . .
C43 C 0.7455(3) 0.0312(2) 0.5623(2) 0.0496(13) Uani 1 1 d . . . . .
C44 C 0.7254(3) 0.0690(3) 0.5192(2) 0.0499(13) Uani 1 1 d . . . . .
H13 H 0.6906 0.0428 0.4802 0.060 Uiso 1 1 calc R U . . .
C45 C 0.7552(3) 0.1443(3) 0.5319(2) 0.0463(12) Uani 1 1 d . . . . .
C46 C 0.8052(3) 0.1832(2) 0.59020(19) 0.0410(11) Uani 1 1 d . . . . .
C47 C 0.8286(3) 0.1446(2) 0.63377(19) 0.0423(12) Uani 1 1 d . . . . .
C48 C 0.7991(3) 0.0693(2) 0.6186(2) 0.0475(13) Uani 1 1 d . . . . .
H14 H 0.8158 0.0430 0.6472 0.057 Uiso 1 1 calc R U . . .
C49 C 0.6779(3) 0.1797(3) 0.3798(2) 0.0436(11) Uani 1 1 d . . . . .
C50 C 0.7095(3) 0.2545(2) 0.3930(2) 0.0407(11) Uani 1 1 d . . . . .
H15 H 0.7006 0.2786 0.3613 0.049 Uiso 1 1 calc R U . . .
C51 C 0.7538(3) 0.2951(2) 0.4516(2) 0.0415(11) Uani 1 1 d . . . . .
C52 C 0.7670(3) 0.2587(2) 0.49909(19) 0.0388(11) Uani 1 1 d . . . . .
C53 C 0.7361(3) 0.1829(2) 0.48496(19) 0.0420(11) Uani 1 1 d . . . . .
C54 C 0.6917(3) 0.1451(3) 0.4257(2) 0.0452(12) Uani 1 1 d . . . . .
H16 H 0.6700 0.0937 0.4166 0.054 Uiso 1 1 calc R U . . .
C55 C 0.8136(3) 0.4870(3) 0.43480(19) 0.0418(11) Uani 1 1 d . . . . .
C56 C 0.8438(3) 0.5258(3) 0.4953(2) 0.0426(11) Uani 1 1 d . . . . .
H17 H 0.8612 0.5777 0.5052 0.051 Uiso 1 1 calc R U . . .
C57 C 0.8494(3) 0.4906(2) 0.5423(2) 0.0407(11) Uani 1 1 d . . . . .
C58 C 0.8243(3) 0.4138(2) 0.52747(19) 0.0382(11) Uani 1 1 d . . . . .
C59 C 0.7861(3) 0.3736(2) 0.46612(19) 0.0386(11) Uani 1 1 d . . . . .
C60 C 0.7831(3) 0.4119(3) 0.4214(2) 0.0426(11) Uani 1 1 d . . . . .
H18 H 0.7591 0.3853 0.3799 0.051 Uiso 1 1 calc R U . . .
C61 C 0.9272(3) 0.6466(2) 0.6838(2) 0.0400(11) Uani 1 1 d . . . . .
C62 C 0.9524(3) 0.6107(2) 0.7273(2) 0.0392(11) Uani 1 1 d . . . . .
H19 H 0.9781 0.6383 0.7684 0.047 Uiso 1 1 calc R U . . .
C63 C 0.9409(3) 0.5353(2) 0.71232(19) 0.0365(10) Uani 1 1 d . . . . .
C64 C 0.9025(3) 0.4946(2) 0.65103(19) 0.0365(10) Uani 1 1 d . . . . .
C65 C 0.8825(3) 0.5315(2) 0.6059(2) 0.0381(11) Uani 1 1 d . . . . .
C66 C 0.8942(3) 0.6070(2) 0.6238(2) 0.0422(11) Uani 1 1 d . . . . .
H20 H 0.8788 0.6317 0.5937 0.051 Uiso 1 1 calc R U . . .
C67 C 1.0268(3) 0.4980(2) 0.86322(19) 0.0396(11) Uani 1 1 d . . . . .
C68 C 1.0107(3) 0.4229(2) 0.8457(2) 0.0426(12) Uani 1 1 d . . . . .
H21 H 1.0274 0.3979 0.8752 0.051 Uiso 1 1 calc R U . . .
C69 C 0.9707(3) 0.3828(2) 0.78606(19) 0.0397(11) Uani 1 1 d . . . . .
C70 C 0.9472(3) 0.4196(2) 0.74108(19) 0.0381(11) Uani 1 1 d . . . . .
C71 C 0.9653(3) 0.4965(2) 0.75813(19) 0.0366(10) Uani 1 1 d . . . . .
C72 C 1.0051(3) 0.5343(2) 0.81879(19) 0.0400(11) Uani 1 1 d . . . . .
H22 H 1.0178 0.5862 0.8301 0.048 Uiso 1 1 calc R U . . .
C73 C 0.9576(3) 0.1879(2) 0.7944(2) 0.0419(12) Uani 1 1 d . . . . .
C74 C 0.9089(3) 0.1499(2) 0.7371(2) 0.0440(12) Uani 1 1 d . . . . .
H23 H 0.8940 0.0980 0.7267 0.053 Uiso 1 1 calc R U . . .
C75 C 0.8807(3) 0.1853(2) 0.69388(19) 0.0416(11) Uani 1 1 d . . . . .
C76 C 0.9032(3) 0.2625(2) 0.70925(19) 0.0412(11) Uani 1 1 d . . . . .
C77 C 0.9505(3) 0.3021(2) 0.76850(19) 0.0409(11) Uani 1 1 d . . . . .
C78 C 0.9779(3) 0.2637(2) 0.8098(2) 0.0469(13) Uani 1 1 d . . . . .
H24 H 1.0112 0.2903 0.8494 0.056 Uiso 1 1 calc R U . . .
C79 C 0.8331(3) 0.2615(2) 0.60494(19) 0.0384(11) Uani 1 1 d . . . . .
C80 C 0.8136(3) 0.2990(2) 0.55972(19) 0.0368(10) Uani 1 1 d . . . . .
C81 C 0.8392(3) 0.3754(2) 0.57443(19) 0.0372(11) Uani 1 1 d . . . . .
C82 C 0.8827(3) 0.4160(2) 0.63496(19) 0.0374(11) Uani 1 1 d . . . . .
C83 C 0.9037(3) 0.3785(2) 0.67988(19) 0.0384(11) Uani 1 1 d . . . . .
C84 C 0.8796(3) 0.3013(2) 0.66416(19) 0.0371(11) Uani 1 1 d . . . . .
C85 C 0.6287(4) 0.2728(3) 0.6293(3) 0.0608(15) Uani 1 1 d . . . . .
C86 C 0.6792(4) 0.3434(3) 0.6461(3) 0.0636(16) Uani 1 1 d . . . . .
C87 C 0.6776(4) 0.3838(4) 0.6026(4) 0.078(2) Uani 1 1 d . . . . .
H25 H 0.7118 0.4314 0.6139 0.094 Uiso 1 1 calc R U . . .
C88 C 0.6291(5) 0.3574(4) 0.5449(4) 0.079(2) Uani 1 1 d . . . . .
C89 C 0.5830(5) 0.2873(5) 0.5287(3) 0.086(2) Uani 1 1 d . . . . .
H26 H 0.5504 0.2673 0.4879 0.104 Uiso 1 1 calc R U . . .
C90 C 0.5821(4) 0.2438(4) 0.5697(3) 0.0775(19) Uani 1 1 d . . . . .
C91 C 0.7361(4) 0.3752(3) 0.7082(3) 0.0765(19) Uani 1 1 d . . . . .
H27 H 0.7118 0.3958 0.7368 0.115 Uiso 1 1 calc R U . . .
H28 H 0.7779 0.4138 0.7064 0.115 Uiso 1 1 calc R U . . .
H29 H 0.7558 0.3367 0.7221 0.115 Uiso 1 1 calc R U . . .
C92 C 0.6242(5) 0.4029(4) 0.4992(4) 0.102(3) Uani 1 1 d . . . . .
H30 H 0.5830 0.4254 0.4994 0.153 Uiso 1 1 calc R U . . .
H31 H 0.6142 0.3715 0.4583 0.153 Uiso 1 1 calc R U . . .
H32 H 0.6723 0.4413 0.5103 0.153 Uiso 1 1 calc R U . . .
C93 C 0.5299(5) 0.1658(4) 0.5480(3) 0.112(3) Uani 1 1 d . . . . .
H33 H 0.4964 0.1575 0.5065 0.168 Uiso 1 1 calc R U . . .
H34 H 0.4993 0.1584 0.5755 0.168 Uiso 1 1 calc R U . . .
H35 H 0.5604 0.1313 0.5482 0.168 Uiso 1 1 calc R U . . .
C94 C 0.5785(4) 0.4422(3) 0.9085(3) 0.0651(16) Uani 1 1 d . . . . .
C95 C 0.6314(4) 0.5052(3) 0.9109(2) 0.0606(16) Uani 1 1 d . . . . .
C96 C 0.6121(4) 0.5705(3) 0.9152(3) 0.0687(18) Uani 1 1 d . . . . .
H36 H 0.6478 0.6132 0.9148 0.082 Uiso 1 1 calc R U . . .
C97 C 0.5440(5) 0.5745(4) 0.9199(4) 0.098(3) Uani 1 1 d . . . . .
C98 C 0.4930(6) 0.5132(5) 0.9202(7) 0.171(6) Uani 1 1 d . . . . .
H37 H 0.4451 0.5159 0.9239 0.206 Uiso 1 1 calc R U . . .
C99 C 0.5097(5) 0.4464(4) 0.9153(6) 0.136(4) Uani 1 1 d . . . . .
C100 C 0.7082(4) 0.5041(4) 0.9073(4) 0.092(2) Uani 1 1 d . . . . .
H38 H 0.7364 0.4926 0.9438 0.138 Uiso 1 1 calc R U . . .
H39 H 0.7355 0.5521 0.9050 0.138 Uiso 1 1 calc R U . . .
H40 H 0.7034 0.4668 0.8708 0.138 Uiso 1 1 calc R U . . .
C101 C 0.5246(6) 0.6475(4) 0.9239(5) 0.133(4) Uani 1 1 d . . . . .
H41 H 0.4833 0.6431 0.8874 0.199 Uiso 1 1 calc R U . . .
H42 H 0.5694 0.6860 0.9266 0.199 Uiso 1 1 calc R U . . .
H43 H 0.5088 0.6599 0.9603 0.199 Uiso 1 1 calc R U . . .
C102 C 0.4501(6) 0.3800(6) 0.9122(10) 0.237(9) Uani 1 1 d . . . . .
H44 H 0.4099 0.3948 0.9261 0.355 Uiso 1 1 calc . U . . .
H45 H 0.4726 0.3519 0.9385 0.355 Uiso 1 1 calc . U . . .
H46 H 0.4285 0.3497 0.8700 0.355 Uiso 1 1 calc . U . . .
C103 C 0.6351(3) 0.2754(3) 1.1588(2) 0.0487(13) Uani 1 1 d . . . . .
C104 C 0.6903(3) 0.3357(3) 1.1997(2) 0.0548(14) Uani 1 1 d . . . . .
C105 C 0.6767(4) 0.3695(3) 1.2518(2) 0.0586(15) Uani 1 1 d . . . . .
H47 H 0.7134 0.4124 1.2790 0.070 Uiso 1 1 calc R U . . .
C106 C 0.6114(4) 0.3424(3) 1.2649(2) 0.0614(16) Uani 1 1 d . . . . .
C107 C 0.5577(3) 0.2809(3) 1.2250(2) 0.0609(15) Uani 1 1 d . . . . .
H48 H 0.5131 0.2610 1.2346 0.073 Uiso 1 1 calc R U . . .
C108 C 0.5677(3) 0.2475(3) 1.1713(2) 0.0555(14) Uani 1 1 d . . . . .
C109 C 0.7648(4) 0.3648(3) 1.1894(3) 0.0734(18) Uani 1 1 d . . . . .
H49 H 0.7558 0.3762 1.1497 0.110 Uiso 1 1 calc R U . . .
H50 H 0.7925 0.3278 1.1900 0.110 Uiso 1 1 calc R U . . .
H51 H 0.7949 0.4092 1.2218 0.110 Uiso 1 1 calc R U . . .
C110 C 0.5968(4) 0.3810(4) 1.3219(3) 0.082(2) Uani 1 1 d . . . . .
H52 H 0.6077 0.3551 1.3536 0.123 Uiso 1 1 calc R U . . .
H53 H 0.5436 0.3812 1.3119 0.123 Uiso 1 1 calc R U . . .
H54 H 0.6297 0.4315 1.3367 0.123 Uiso 1 1 calc R U . . .
C111 C 0.5046(3) 0.1841(3) 1.1266(2) 0.0645(16) Uani 1 1 d . . . . .
H55 H 0.4876 0.1965 1.0878 0.097 Uiso 1 1 calc R U . . .
H56 H 0.4621 0.1735 1.1432 0.097 Uiso 1 1 calc R U . . .
H57 H 0.5231 0.1409 1.1199 0.097 Uiso 1 1 calc R U . . .
C112 C 0.6923(3) -0.0799(3) 1.1161(2) 0.0508(14) Uani 1 1 d . . . . .
C113 C 0.7521(4) -0.0567(4) 1.1699(2) 0.0707(19) Uani 1 1 d . . . . .
C114 C 0.7482(6) -0.0943(5) 1.2153(3) 0.105(3) Uani 1 1 d . . . . .
H58 H 0.7887 -0.0786 1.2526 0.126 Uiso 1 1 calc R U . . .
C115 C 0.6888(9) -0.1521(6) 1.2077(4) 0.133(5) Uani 1 1 d . . . . .
C116 C 0.6307(6) -0.1715(4) 1.1560(4) 0.097(3) Uani 1 1 d . . . . .
H59 H 0.5873 -0.2099 1.1518 0.117 Uiso 1 1 calc R U . . .
C117 C 0.6304(4) -0.1389(3) 1.1086(2) 0.0594(15) Uani 1 1 d . . . . .
C118 C 0.8190(4) 0.0061(4) 1.1789(3) 0.099(3) Uani 1 1 d . . . . .
H60 H 0.8061 0.0521 1.1889 0.148 Uiso 1 1 calc R U . . .
H61 H 0.8333 0.0021 1.1414 0.148 Uiso 1 1 calc R U . . .
H62 H 0.8616 0.0055 1.2125 0.148 Uiso 1 1 calc R U . . .
C119 C 0.6873(9) -0.1923(7) 1.2581(4) 0.213(8) Uani 1 1 d . . . . .
H63 H 0.7326 -0.1679 1.2935 0.319 Uiso 1 1 calc R U . . .
H64 H 0.6866 -0.2431 1.2426 0.319 Uiso 1 1 calc R U . . .
H65 H 0.6418 -0.1916 1.2704 0.319 Uiso 1 1 calc R U . . .
C120 C 0.5653(4) -0.1655(3) 1.0515(3) 0.0734(18) Uani 1 1 d . . . . .
H66 H 0.5797 -0.1933 1.0190 0.110 Uiso 1 1 calc R U . . .
H67 H 0.5513 -0.1237 1.0393 0.110 Uiso 1 1 calc R U . . .
H68 H 0.5221 -0.1972 1.0584 0.110 Uiso 1 1 calc R U . . .
C121 C 0.7599(3) -0.2401(3) 0.8377(2) 0.0436(12) Uani 1 1 d . . . . .
C122 C 0.7031(3) -0.3061(3) 0.8187(2) 0.0523(13) Uani 1 1 d . . . . .
C123 C 0.7218(3) -0.3711(3) 0.8069(2) 0.0526(13) Uani 1 1 d . . . . .
H69 H 0.6831 -0.4162 0.7950 0.063 Uiso 1 1 calc R U . . .
C124 C 0.7954(3) -0.3716(3) 0.8121(2) 0.0492(13) Uani 1 1 d . . . . .
C125 C 0.8509(3) -0.3062(3) 0.8310(2) 0.0507(13) Uani 1 1 d . . . . .
H70 H 0.9019 -0.3063 0.8352 0.061 Uiso 1 1 calc R U . . .
C126 C 0.8346(3) -0.2397(3) 0.8441(2) 0.0443(12) Uani 1 1 d . . . . .
C127 C 0.6221(3) -0.3071(3) 0.8100(3) 0.0726(17) Uani 1 1 d . . . . .
H71 H 0.6173 -0.2811 0.8483 0.109 Uiso 1 1 calc R U . . .
H72 H 0.5902 -0.3579 0.7981 0.109 Uiso 1 1 calc R U . . .
H73 H 0.6057 -0.2831 0.7779 0.109 Uiso 1 1 calc R U . . .
C128 C 0.8121(4) -0.4434(3) 0.7933(3) 0.0617(15) Uani 1 1 d . . . . .
H74 H 0.7814 -0.4809 0.8068 0.092 Uiso 1 1 calc R U . . .
H75 H 0.8660 -0.4378 0.8122 0.092 Uiso 1 1 calc R U . . .
H76 H 0.7997 -0.4583 0.7488 0.092 Uiso 1 1 calc R U . . .
C129 C 0.8976(3) -0.1697(3) 0.8640(3) 0.0657(16) Uani 1 1 d . . . . .
H77 H 0.9080 -0.1474 0.9075 0.098 Uiso 1 1 calc R U . . .
H78 H 0.8826 -0.1360 0.8403 0.098 Uiso 1 1 calc R U . . .
H79 H 0.9434 -0.1801 0.8571 0.098 Uiso 1 1 calc R U . . .
C130 C 0.6353(3) 0.1339(2) 0.31615(19) 0.0404(11) Uani 1 1 d . . . . .
C131 C 0.6737(3) 0.0981(3) 0.28328(19) 0.0440(12) Uani 1 1 d . . . . .
C132 C 0.6339(3) 0.0521(3) 0.2252(2) 0.0475(12) Uani 1 1 d . . . . .
H80 H 0.6600 0.0271 0.2027 0.057 Uiso 1 1 calc R U . . .
C133 C 0.5577(3) 0.0420(3) 0.1998(2) 0.0500(13) Uani 1 1 d . . . . .
C134 C 0.5214(3) 0.0786(3) 0.2341(2) 0.0574(14) Uani 1 1 d . . . . .
H81 H 0.4687 0.0723 0.2172 0.069 Uiso 1 1 calc R U . . .
C135 C 0.5593(3) 0.1240(3) 0.2924(2) 0.0512(13) Uani 1 1 d . . . . .
C136 C 0.7566(3) 0.1055(4) 0.3091(2) 0.0717(18) Uani 1 1 d . . . . .
H82 H 0.7854 0.1574 0.3221 0.108 Uiso 1 1 calc R U . . .
H83 H 0.7740 0.0794 0.2778 0.108 Uiso 1 1 calc R U . . .
H84 H 0.7646 0.0846 0.3443 0.108 Uiso 1 1 calc R U . . .
C137 C 0.5162(3) -0.0086(3) 0.1373(2) 0.0675(16) Uani 1 1 d . . . . .
H85 H 0.5515 -0.0106 0.1134 0.101 Uiso 1 1 calc R U . . .
H86 H 0.4752 0.0094 0.1167 0.101 Uiso 1 1 calc R U . . .
H87 H 0.4948 -0.0577 0.1411 0.101 Uiso 1 1 calc R U . . .
C138 C 0.5158(4) 0.1601(4) 0.3286(3) 0.0727(18) Uani 1 1 d . . . . .
H88 H 0.5028 0.1311 0.3564 0.109 Uiso 1 1 calc R U . . .
H89 H 0.4693 0.1630 0.3006 0.109 Uiso 1 1 calc R U . . .
H90 H 0.5472 0.2095 0.3523 0.109 Uiso 1 1 calc R U . . .
C139 C 0.8161(3) 0.5259(3) 0.3855(2) 0.0484(13) Uani 1 1 d . . . . .
C140 C 0.8640(3) 0.5130(3) 0.3502(2) 0.0518(13) Uani 1 1 d . . . . .
C141 C 0.8687(4) 0.5508(3) 0.3064(2) 0.0647(16) Uani 1 1 d . . . . .
H91 H 0.9002 0.5416 0.2820 0.078 Uiso 1 1 calc R U . . .
C142 C 0.8300(5) 0.6006(4) 0.2969(3) 0.085(2) Uani 1 1 d . . . . .
C143 C 0.7819(5) 0.6119(4) 0.3312(3) 0.088(2) Uani 1 1 d . . . . .
H92 H 0.7533 0.6454 0.3240 0.106 Uiso 1 1 calc R U . . .
C144 C 0.7747(4) 0.5749(3) 0.3761(2) 0.0613(16) Uani 1 1 d . . . . .
C145 C 0.9099(4) 0.4603(4) 0.3598(3) 0.0736(17) Uani 1 1 d . . . . .
H93 H 0.9423 0.4747 0.4024 0.110 Uiso 1 1 calc R U . . .
H94 H 0.9417 0.4610 0.3327 0.110 Uiso 1 1 calc R U . . .
H95 H 0.8758 0.4110 0.3506 0.110 Uiso 1 1 calc R U . . .
C146 C 0.8387(7) 0.6423(5) 0.2478(4) 0.133(4) Uani 1 1 d . . . . .
H96 H 0.8874 0.6805 0.2631 0.199 Uiso 1 1 calc R U . . .
H97 H 0.7973 0.6648 0.2386 0.199 Uiso 1 1 calc R U . . .
H98 H 0.8368 0.6081 0.2105 0.199 Uiso 1 1 calc R U . . .
C147 C 0.7233(4) 0.5900(4) 0.4129(3) 0.079(2) Uani 1 1 d . . . . .
H99 H 0.6906 0.5436 0.4136 0.119 Uiso 1 1 calc R U . . .
H100 H 0.6920 0.6186 0.3945 0.119 Uiso 1 1 calc R U . . .
H101 H 0.7539 0.6176 0.4548 0.119 Uiso 1 1 calc R U . . .
C148 C 0.9335(3) 0.7265(2) 0.6996(2) 0.0412(11) Uani 1 1 d . . . . .
C149 C 1.0040(3) 0.7772(3) 0.7180(2) 0.0556(14) Uani 1 1 d . . . . .
C150 C 1.0072(4) 0.8521(3) 0.7294(3) 0.0722(18) Uani 1 1 d . . . . .
H102 H 1.0552 0.8874 0.7411 0.087 Uiso 1 1 calc R U . . .
C151 C 0.9438(4) 0.8757(3) 0.7242(3) 0.0612(16) Uani 1 1 d . . . . .
C152 C 0.8754(3) 0.8236(3) 0.7062(2) 0.0548(14) Uani 1 1 d . . . . .
H103 H 0.8308 0.8391 0.7021 0.066 Uiso 1 1 calc R U . . .
C153 C 0.8681(3) 0.7486(3) 0.6934(2) 0.0457(12) Uani 1 1 d . . . . .
C154 C 1.0764(3) 0.7553(3) 0.7257(3) 0.0748(18) Uani 1 1 d . . . . .
H104 H 1.0895 0.7409 0.7640 0.112 Uiso 1 1 calc R U . . .
H105 H 1.1174 0.7968 0.7266 0.112 Uiso 1 1 calc R U . . .
H106 H 1.0692 0.7140 0.6913 0.112 Uiso 1 1 calc R U . . .
C155 C 0.9491(4) 0.9563(3) 0.7386(3) 0.089(2) Uani 1 1 d . . . . .
H107 H 0.8979 0.9623 0.7284 0.133 Uiso 1 1 calc R U . . .
H108 H 0.9773 0.9800 0.7145 0.133 Uiso 1 1 calc R U . . .
H109 H 0.9755 0.9789 0.7822 0.133 Uiso 1 1 calc R U . . .
C156 C 0.7904(3) 0.6955(3) 0.6731(3) 0.0597(15) Uani 1 1 d . . . . .
H110 H 0.7722 0.6790 0.6284 0.090 Uiso 1 1 calc R U . . .
H111 H 0.7557 0.7194 0.6877 0.090 Uiso 1 1 calc R U . . .
H112 H 0.7927 0.6533 0.6899 0.090 Uiso 1 1 calc R U . . .
C157 C 1.0645(3) 0.5407(2) 0.92806(19) 0.0411(11) Uani 1 1 d . . . . .
C158 C 1.1423(3) 0.5553(2) 0.9546(2) 0.0441(12) Uani 1 1 d . . . . .
C159 C 1.1764(3) 0.6003(2) 1.0139(2) 0.0456(12) Uani 1 1 d . . . . .
H113 H 1.2298 0.6118 1.0313 0.055 Uiso 1 1 calc R U . . .
C160 C 1.1350(3) 0.6285(3) 1.0479(2) 0.0467(12) Uani 1 1 d . . . . .
C161 C 1.0583(3) 0.6117(2) 1.0209(2) 0.0444(12) Uani 1 1 d . . . . .
H114 H 1.0289 0.6307 1.0437 0.053 Uiso 1 1 calc R U . . .
C162 C 1.0217(3) 0.5683(2) 0.96211(19) 0.0401(11) Uani 1 1 d . . . . .
C163 C 1.1904(3) 0.5244(3) 0.9203(2) 0.0558(14) Uani 1 1 d . . . . .
H115 H 1.1832 0.4728 0.9198 0.084 Uiso 1 1 calc R U . . .
H116 H 1.2439 0.5516 0.9405 0.084 Uiso 1 1 calc R U . . .
H117 H 1.1752 0.5289 0.8783 0.084 Uiso 1 1 calc R U . . .
C164 C 1.1736(3) 0.6757(3) 1.1122(2) 0.0589(15) Uani 1 1 d . . . . .
H118 H 1.2047 0.6505 1.1357 0.088 Uiso 1 1 calc R U . . .
H119 H 1.1352 0.6851 1.1313 0.088 Uiso 1 1 calc R U . . .
H120 H 1.2059 0.7222 1.1114 0.088 Uiso 1 1 calc R U . . .
C165 C 0.9374(3) 0.5526(3) 0.9367(2) 0.0503(13) Uani 1 1 d . . . . .
H121 H 0.9257 0.5921 0.9190 0.076 Uiso 1 1 calc R U . . .
H122 H 0.9146 0.5493 0.9695 0.076 Uiso 1 1 calc R U . . .
H123 H 0.9169 0.5062 0.9050 0.076 Uiso 1 1 calc R U . . .
C166 C 0.9899(3) 0.1484(2) 0.8389(2) 0.0419(12) Uani 1 1 d . . . . .
C167 C 1.0657(3) 0.1485(2) 0.8505(2) 0.0455(12) Uani 1 1 d . . . . .
C168 C 1.0947(3) 0.1117(3) 0.8916(2) 0.0472(12) Uani 1 1 d . . . . .
H124 H 1.1466 0.1129 0.9003 0.057 Uiso 1 1 calc R U . . .
C169 C 1.0508(3) 0.0734(2) 0.9205(2) 0.0441(12) Uani 1 1 d . . . . .
C170 C 0.9766(3) 0.0743(3) 0.9087(2) 0.0463(12) Uani 1 1 d . . . . .
H125 H 0.9458 0.0485 0.9284 0.056 Uiso 1 1 calc R U . . .
C171 C 0.9450(3) 0.1119(2) 0.86849(19) 0.0419(11) Uani 1 1 d . . . . .
C172 C 1.1156(4) 0.1869(3) 0.8183(3) 0.0730(18) Uani 1 1 d . . . . .
H126 H 1.0935 0.1659 0.7741 0.109 Uiso 1 1 calc R U . . .
H127 H 1.1663 0.1804 0.8318 0.109 Uiso 1 1 calc R U . . .
H128 H 1.1193 0.2391 0.8282 0.109 Uiso 1 1 calc R U . . .
C173 C 1.0833(3) 0.0327(3) 0.9646(2) 0.0567(14) Uani 1 1 d . . . . .
H129 H 1.1311 0.0264 0.9592 0.085 Uiso 1 1 calc R U . . .
H130 H 1.0473 -0.0153 0.9567 0.085 Uiso 1 1 calc R U . . .
H131 H 1.0927 0.0608 1.0066 0.085 Uiso 1 1 calc R U . . .
C174 C 0.8628(3) 0.1107(3) 0.8573(3) 0.0606(15) Uani 1 1 d . . . . .
H132 H 0.8585 0.1605 0.8603 0.091 Uiso 1 1 calc R U . . .
H133 H 0.8439 0.0913 0.8880 0.091 Uiso 1 1 calc R U . . .
H134 H 0.8327 0.0795 0.8165 0.091 Uiso 1 1 calc R U . . .
C175 C 0.7097(3) -0.0482(3) 0.5485(2) 0.0543(14) Uani 1 1 d . . . . .
C176 C 0.7019(4) -0.0905(3) 0.4882(3) 0.0710(19) Uani 1 1 d . . . . .
N1 N 0.6935(4) -0.1218(3) 0.4397(2) 0.099(2) Uani 1 1 d . . . . .
C177 C 0.6840(3) -0.0832(2) 0.5866(2) 0.0490(13) Uani 1 1 d . . . . .
C178 C 0.6603(4) -0.1621(3) 0.5699(2) 0.0617(16) Uani 1 1 d . . . . .
N2 N 0.6433(4) -0.2252(3) 0.5576(2) 0.094(2) Uani 1 1 d . . . . .
C179 C 0.5618(6) -0.0848(6) 0.2996(7) 0.143(4) Uani 1 1 d D . . . .
H135 H 0.5125 -0.1105 0.2689 0.214 Uiso 1 1 calc . U . . .
H136 H 0.5887 -0.1203 0.3104 0.214 Uiso 1 1 calc . U . . .
H137 H 0.5918 -0.0506 0.2830 0.214 Uiso 1 1 calc . U . . .
C180 C 0.5501(7) -0.0432(7) 0.3556(7) 0.137(6) Uani 1 1 d D . . . .
N3 N 0.5379(8) -0.0113(7) 0.3966(5) 0.160(5) Uani 1 1 d D . . . .
C181 C 1.1064(4) 0.8232(4) 0.8899(4) 0.087(2) Uani 1 1 d . . . . .
H138 H 1.0676 0.8407 0.8645 0.104 Uiso 1 1 calc R U . . .
H139 H 1.1552 0.8409 0.8822 0.104 Uiso 1 1 calc R U . . .
C182 C 1.1146(4) 0.8500(3) 0.9574(3) 0.082(2) Uani 1 1 d . . . . .
H140 H 1.1572 0.8952 0.9773 0.099 Uiso 1 1 calc R U . . .
H141 H 1.0674 0.8594 0.9630 0.099 Uiso 1 1 calc R U . . .
C183 C 1.1303(4) 0.7872(3) 0.9822(3) 0.0661(16) Uani 1 1 d . . . . .
H142 H 1.1802 0.8030 1.0142 0.079 Uiso 1 1 calc R U . . .
H143 H 1.0905 0.7672 0.9998 0.079 Uiso 1 1 calc R U . . .
C184 C 1.1297(4) 0.7317(3) 0.9285(3) 0.0684(17) Uani 1 1 d . . . . .
H144 H 1.1818 0.7369 0.9261 0.082 Uiso 1 1 calc R U . . .
H145 H 1.1085 0.6816 0.9316 0.082 Uiso 1 1 calc R U . . .
O1 O 1.0835(3) 0.7454(2) 0.87672(19) 0.0809(13) Uani 1 1 d . . . . .
N4 N 0.7348(4) 0.7537(3) 0.0063(3) 0.098(2) Uani 1 1 d D . . . .
N5 N 0.8771(4) 0.6536(4) 0.0526(3) 0.103(2) Uani 1 1 d . . . . .
C189 C 0.7252(4) 0.7203(4) 0.0426(3) 0.0834(19) Uani 1 1 d . . . . .
C190 C 0.8849(6) 0.6934(4) 0.0248(3) 0.125(4) Uani 1 1 d . . . . .
C191 C 0.9042(6) 0.7435(4) -0.0118(4) 0.123(3) Uani 1 1 d . . . . .
H160 H 0.9447 0.7871 0.0145 0.184 Uiso 1 1 calc R U . . .
H161 H 0.8594 0.7578 -0.0305 0.184 Uiso 1 1 calc R U . . .
H162 H 0.9216 0.7192 -0.0439 0.184 Uiso 1 1 calc R U . . .
C192 C 0.7284(8) 0.6640(6) 0.0754(6) 0.184(6) Uani 1 1 d D . . . .
H163 H 0.6855 0.6204 0.0534 0.276 Uiso 1 1 calc R U . . .
H164 H 0.7257 0.6823 0.1165 0.276 Uiso 1 1 calc R U . . .
H165 H 0.7760 0.6513 0.0784 0.276 Uiso 1 1 calc R U . . .
C193 C 0.1220(14) 0.1343(7) 0.4353(7) 0.282(14) Uani 1 1 d D . . . .
C194 C 0.1469(10) 0.2165(7) 0.4591(5) 0.209(7) Uani 1 1 d D . . . .
H157 H 0.1695 0.2300 0.5036 0.313 Uiso 1 1 calc R U . . .
H158 H 0.1029 0.2353 0.4486 0.313 Uiso 1 1 calc R U . . .
H159 H 0.1844 0.2377 0.4406 0.313 Uiso 1 1 calc R U . . .
N6 N 0.1273(7) 0.0778(7) 0.4269(6) 0.198(5) Uani 1 1 d D . . . .
N8 N 0.9155(9) 0.0107(11) 0.3557(7) 0.249(6) Uani 1 1 d D U . . .
C197 C 0.8917(12) 0.0136(11) 0.3950(9) 0.232(6) Uani 1 1 d D U . . .
C198 C 0.8697(11) 0.0219(10) 0.4508(8) 0.257(7) Uani 1 1 d D U . . .
H146 H 0.9037 0.0061 0.4812 0.386 Uiso 1 1 calc R U . . .
H147 H 0.8174 -0.0082 0.4415 0.386 Uiso 1 1 calc R U . . .
H148 H 0.8732 0.0734 0.4669 0.386 Uiso 1 1 calc R U . . .
C201 C 0.9319(6) 0.2276(6) 0.4473(4) 0.127(3) Uani 1 1 d . . . . .
H149 H 0.8773 0.2216 0.4414 0.152 Uiso 1 1 calc R U . . .
H150 H 0.9379 0.1940 0.4125 0.152 Uiso 1 1 calc R U . . .
C199 C 0.9684(8) 0.2156(6) 0.5041(5) 0.147(4) Uani 1 1 d . . . . .
H151 H 1.0049 0.1875 0.4991 0.176 Uiso 1 1 calc R U . . .
H152 H 0.9305 0.1879 0.5198 0.176 Uiso 1 1 calc R U . . .
C200 C 1.0073(11) 0.2871(17) 0.5456(7) 0.287(17) Uani 1 1 d . . . . .
H153 H 0.9913 0.2923 0.5829 0.344 Uiso 1 1 calc R U . . .
H154 H 1.0629 0.2951 0.5577 0.344 Uiso 1 1 calc R U . . .
O2 O 0.9727(11) 0.3036(7) 0.4541(8) 0.323(9) Uani 1 1 d . . . . .
C202 C 0.9878(11) 0.3354(11) 0.5147(12) 0.33(2) Uani 1 1 d . . . . .
H155 H 1.0298 0.3812 0.5280 0.392 Uiso 1 1 calc R U . . .
H156 H 0.9424 0.3472 0.5224 0.392 Uiso 1 1 calc R U . . .
N9 N 0.4127(9) 0.3046(9) 0.3425(8) 0.133(6) Uani 0.527(6) 1 d D U P A 1
C203 C 0.4150(11) 0.3969(10) 0.4409(10) 0.144(7) Uani 0.527(6) 1 d D U P A 1
H166 H 0.3634 0.3997 0.4377 0.216 Uiso 0.527(6) 1 calc R U P A 1
H167 H 0.4486 0.4460 0.4481 0.216 Uiso 0.527(6) 1 calc R U P A 1
H168 H 0.4331 0.3763 0.4750 0.216 Uiso 0.527(6) 1 calc R U P A 1
C204 C 0.4150(11) 0.3497(12) 0.3838(9) 0.117(6) Uani 0.527(6) 1 d D U P A 1
C220 C 0.5647(13) 0.6920(14) 0.3366(8) 0.112(7) Uani 0.473(6) 1 d D . P A 2
C221 C 0.5635(10) 0.6956(9) 0.3991(7) 0.106(6) Uani 0.473(6) 1 d D . P A 2
H169 H 0.6134 0.7242 0.4277 0.158 Uiso 0.473(6) 1 calc R U P A 2
H170 H 0.5511 0.6460 0.4045 0.158 Uiso 0.473(6) 1 calc R U P A 2
H171 H 0.5252 0.7191 0.4070 0.158 Uiso 0.473(6) 1 calc R U P A 2
N12 N 0.5817(14) 0.7041(12) 0.2959(11) 0.207(12) Uani 0.473(6) 1 d D . P A 2
N13 N 0.5290(12) 0.5256(15) 0.4221(11) 0.214(10) Uani 0.473(6) 1 d D U P A 2
C223 C 0.4678(12) 0.4860(12) 0.4026(11) 0.132(7) Uani 0.473(6) 1 d D U P A 2
C222 C 0.3951(14) 0.4291(14) 0.3735(13) 0.167(9) Uani 0.473(6) 1 d D U P A 2
H172 H 0.3809 0.4222 0.3292 0.250 Uiso 0.473(6) 1 calc R U P A 2
H173 H 0.3560 0.4442 0.3888 0.250 Uiso 0.473(6) 1 calc R U P A 2
H174 H 0.3999 0.3832 0.3832 0.250 Uiso 0.473(6) 1 calc R U P A 2
O3 O 0.4246(12) 0.5514(11) 0.2746(9) 0.083(6) Uani 0.264(3) 1 d D U P A 4
C224 C 0.493(2) 0.6036(19) 0.2830(10) 0.129(11) Uani 0.264(3) 1 d D U P A 4
C228 C 0.596(2) 0.523(2) 0.2176(13) 0.223(18) Uani 0.473(6) 1 d D . P A 2
C229 C 0.5405(11) 0.5205(9) 0.2530(7) 0.108(6) Uani 0.473(6) 1 d D . P A 2
H175 H 0.5254 0.5657 0.2571 0.162 Uiso 0.473(6) 1 calc R U P A 2
H176 H 0.5641 0.5152 0.2936 0.162 Uiso 0.473(6) 1 calc R U P A 2
H177 H 0.4957 0.4786 0.2314 0.162 Uiso 0.473(6) 1 calc R U P A 2
N14 N 0.6349(10) 0.5198(10) 0.1866(8) 0.310(17) Uani 0.473(6) 1 d D U P A 2
C231 C 0.430(2) 0.5105(17) 0.3196(15) 0.185(13) Uani 0.264(3) 1 d D U P A 4
O4 O 0.4519(14) 0.5429(10) 0.2589(6) 0.087(6) Uani 0.264(3) 1 d D U P A 3
C234 C 0.481(3) 0.5016(17) 0.2983(13) 0.201(13) Uani 0.264(3) 1 d D U P A 3
C235 C 0.491(2) 0.6174(12) 0.2847(10) 0.087(8) Uani 0.264(3) 1 d D U P A 3
C236 C 0.5230(17) 0.6184(14) 0.3548(9) 0.251(12) Uani 0.527(6) 1 d D U P A 1
C237 C 0.511(2) 0.5366(17) 0.3673(12) 0.303(15) Uani 0.527(6) 1 d D U P A 1
N15 N -0.0079(13) 0.8804(17) 0.3766(11) 0.442(14) Uani 1 1 d D U . . .
C239 C -0.1379(12) 0.8280(16) 0.3921(16) 0.452(18) Uani 1 1 d D U . . .
H178 H -0.1364 0.7790 0.3961 0.678 Uiso 1 1 calc R U . . .
H179 H -0.1847 0.8243 0.3606 0.678 Uiso 1 1 calc R U . . .
H180 H -0.1365 0.8581 0.4312 0.678 Uiso 1 1 calc R U . . .
C240 C -0.0710(13) 0.862(2) 0.3744(15) 0.485(16) Uani 1 1 d D U . . .

loop_
_atom_site_aniso_label
_atom_site_aniso_U_11
_atom_site_aniso_U_22
_atom_site_aniso_U_33
_atom_site_aniso_U_23
_atom_site_aniso_U_13
_atom_site_aniso_U_12
C1 0.067(4) 0.040(3) 0.038(3) 0.016(2) 0.016(2) 0.017(3)
C2 0.072(4) 0.042(3) 0.038(3) 0.019(2) 0.014(2) 0.015(3)
C3 0.059(3) 0.043(3) 0.040(3) 0.018(2) 0.015(2) 0.017(2)
C4 0.052(3) 0.039(3) 0.043(3) 0.017(2) 0.018(2) 0.015(2)
C5 0.052(3) 0.041(3) 0.040(3) 0.018(2) 0.020(2) 0.015(2)
C6 0.062(3) 0.036(3) 0.039(3) 0.015(2) 0.016(2) 0.019(2)
C7 0.066(4) 0.038(3) 0.052(3) 0.021(2) 0.010(3) 0.019(3)
C8 0.069(4) 0.043(3) 0.041(3) 0.019(2) 0.014(2) 0.019(3)
C9 0.057(3) 0.041(3) 0.040(3) 0.016(2) 0.014(2) 0.019(2)
C10 0.057(3) 0.039(3) 0.052(3) 0.022(2) 0.015(2) 0.018(2)
C11 0.056(3) 0.037(3) 0.049(3) 0.016(2) 0.011(2) 0.016(2)
C12 0.064(4) 0.039(3) 0.056(3) 0.021(2) 0.015(3) 0.022(3)
C13 0.068(4) 0.050(3) 0.073(4) 0.026(3) 0.032(3) 0.031(3)
C14 0.061(3) 0.044(3) 0.059(3) 0.018(3) 0.034(3) 0.020(3)
C15 0.046(3) 0.038(3) 0.051(3) 0.012(2) 0.019(2) 0.014(2)
C16 0.046(3) 0.038(3) 0.051(3) 0.016(2) 0.015(2) 0.015(2)
C17 0.054(3) 0.039(3) 0.053(3) 0.017(2) 0.017(2) 0.017(2)
C18 0.071(4) 0.048(3) 0.061(3) 0.023(3) 0.024(3) 0.028(3)
C19 0.050(3) 0.045(3) 0.042(3) 0.004(2) 0.011(2) 0.018(2)
C20 0.049(3) 0.046(3) 0.041(3) 0.011(2) 0.013(2) 0.015(2)
C21 0.045(3) 0.037(3) 0.042(3) 0.011(2) 0.014(2) 0.010(2)
C22 0.037(3) 0.039(3) 0.043(3) 0.010(2) 0.013(2) 0.009(2)
C23 0.044(3) 0.039(3) 0.046(3) 0.012(2) 0.016(2) 0.012(2)
C24 0.053(3) 0.044(3) 0.053(3) 0.013(2) 0.020(2) 0.020(2)
C25 0.041(3) 0.039(3) 0.037(3) 0.013(2) 0.013(2) 0.011(2)
C26 0.041(3) 0.034(2) 0.036(2) 0.010(2) 0.013(2) 0.010(2)
C27 0.049(3) 0.044(3) 0.032(2) 0.008(2) 0.008(2) 0.011(2)
C28 0.043(3) 0.040(3) 0.031(2) 0.009(2) 0.003(2) 0.008(2)
C29 0.050(3) 0.036(2) 0.036(3) 0.010(2) 0.014(2) 0.015(2)
C30 0.037(3) 0.038(3) 0.035(2) 0.012(2) 0.0087(19) 0.009(2)
C31 0.044(3) 0.037(2) 0.039(3) 0.016(2) 0.017(2) 0.013(2)
C32 0.044(3) 0.036(2) 0.036(2) 0.011(2) 0.013(2) 0.014(2)
C33 0.050(3) 0.042(3) 0.039(3) 0.019(2) 0.016(2) 0.019(2)
C34 0.052(3) 0.040(3) 0.036(3) 0.013(2) 0.015(2) 0.017(2)
C35 0.063(3) 0.046(3) 0.035(3) 0.018(2) 0.022(2) 0.025(3)
C36 0.052(3) 0.044(3) 0.039(3) 0.021(2) 0.019(2) 0.020(2)
C37 0.042(3) 0.039(3) 0.040(3) 0.015(2) 0.014(2) 0.012(2)
C38 0.049(3) 0.040(3) 0.038(3) 0.014(2) 0.014(2) 0.015(2)
C39 0.046(3) 0.040(3) 0.045(3) 0.017(2) 0.015(2) 0.015(2)
C40 0.040(3) 0.035(2) 0.046(3) 0.011(2) 0.014(2) 0.012(2)
C41 0.040(3) 0.037(3) 0.039(3) 0.013(2) 0.012(2) 0.012(2)
C42 0.037(3) 0.039(3) 0.041(3) 0.012(2) 0.014(2) 0.010(2)
C43 0.082(4) 0.032(3) 0.030(3) 0.003(2) 0.017(2) 0.012(3)
C44 0.078(4) 0.038(3) 0.029(2) 0.010(2) 0.014(2) 0.010(3)
C45 0.074(4) 0.039(3) 0.028(2) 0.012(2) 0.017(2) 0.016(3)
C46 0.067(3) 0.029(2) 0.026(2) 0.0058(19) 0.015(2) 0.012(2)
C47 0.067(3) 0.030(2) 0.030(2) 0.0062(19) 0.013(2) 0.016(2)
C48 0.082(4) 0.033(3) 0.030(2) 0.010(2) 0.017(2) 0.020(3)
C49 0.051(3) 0.045(3) 0.032(2) 0.013(2) 0.011(2) 0.008(2)
C50 0.052(3) 0.038(3) 0.031(2) 0.012(2) 0.012(2) 0.010(2)
C51 0.052(3) 0.041(3) 0.031(2) 0.013(2) 0.011(2) 0.011(2)
C52 0.055(3) 0.036(3) 0.027(2) 0.0114(19) 0.015(2) 0.013(2)
C53 0.059(3) 0.034(3) 0.028(2) 0.007(2) 0.012(2) 0.007(2)
C54 0.064(3) 0.039(3) 0.030(2) 0.010(2) 0.014(2) 0.009(2)
C55 0.055(3) 0.041(3) 0.030(2) 0.015(2) 0.011(2) 0.012(2)
C56 0.055(3) 0.035(3) 0.038(3) 0.014(2) 0.013(2) 0.010(2)
C57 0.053(3) 0.036(3) 0.034(2) 0.015(2) 0.012(2) 0.014(2)
C58 0.049(3) 0.035(2) 0.032(2) 0.013(2) 0.012(2) 0.012(2)
C59 0.047(3) 0.036(3) 0.033(2) 0.013(2) 0.012(2) 0.010(2)
C60 0.056(3) 0.043(3) 0.030(2) 0.013(2) 0.011(2) 0.016(2)
C61 0.053(3) 0.033(2) 0.035(3) 0.009(2) 0.013(2) 0.013(2)
C62 0.055(3) 0.032(2) 0.033(2) 0.013(2) 0.014(2) 0.013(2)
C63 0.049(3) 0.034(2) 0.031(2) 0.0116(19) 0.014(2) 0.015(2)
C64 0.046(3) 0.035(2) 0.031(2) 0.011(2) 0.011(2) 0.014(2)
C65 0.049(3) 0.032(2) 0.035(2) 0.012(2) 0.013(2) 0.011(2)
C66 0.056(3) 0.037(3) 0.037(3) 0.018(2) 0.013(2) 0.016(2)
C67 0.052(3) 0.037(3) 0.032(2) 0.010(2) 0.010(2) 0.018(2)
C68 0.060(3) 0.033(2) 0.034(2) 0.010(2) 0.006(2) 0.019(2)
C69 0.058(3) 0.029(2) 0.030(2) 0.0075(19) 0.011(2) 0.012(2)
C70 0.055(3) 0.035(2) 0.032(2) 0.013(2) 0.016(2) 0.020(2)
C71 0.047(3) 0.032(2) 0.032(2) 0.0072(19) 0.012(2) 0.014(2)
C72 0.051(3) 0.034(2) 0.034(2) 0.009(2) 0.009(2) 0.015(2)
C73 0.066(3) 0.033(2) 0.031(2) 0.010(2) 0.014(2) 0.022(2)
C74 0.073(4) 0.026(2) 0.034(3) 0.009(2) 0.017(2) 0.016(2)
C75 0.068(3) 0.033(2) 0.028(2) 0.0089(19) 0.014(2) 0.020(2)
C76 0.067(3) 0.031(2) 0.028(2) 0.0084(19) 0.013(2) 0.020(2)
C77 0.060(3) 0.032(2) 0.032(2) 0.009(2) 0.012(2) 0.019(2)
C78 0.077(4) 0.035(3) 0.032(2) 0.009(2) 0.015(2) 0.024(3)
C79 0.054(3) 0.034(2) 0.030(2) 0.010(2) 0.017(2) 0.013(2)
C80 0.047(3) 0.036(2) 0.028(2) 0.0088(19) 0.013(2) 0.012(2)
C81 0.053(3) 0.031(2) 0.033(2) 0.0147(19) 0.015(2) 0.016(2)
C82 0.048(3) 0.034(2) 0.031(2) 0.011(2) 0.011(2) 0.014(2)
C83 0.055(3) 0.034(2) 0.028(2) 0.0106(19) 0.011(2) 0.017(2)
C84 0.052(3) 0.033(2) 0.031(2) 0.0113(19) 0.013(2) 0.018(2)
C85 0.088(4) 0.052(3) 0.058(3) 0.028(3) 0.025(3) 0.036(3)
C86 0.091(5) 0.047(3) 0.086(4) 0.036(3) 0.055(4) 0.038(3)
C87 0.112(6) 0.072(4) 0.107(6) 0.058(4) 0.074(5) 0.062(4)
C88 0.103(6) 0.091(5) 0.098(5) 0.067(5) 0.061(5) 0.065(5)
C89 0.105(6) 0.110(6) 0.077(4) 0.063(4) 0.033(4) 0.057(5)
C90 0.093(5) 0.079(4) 0.070(4) 0.046(4) 0.012(4) 0.034(4)
C91 0.099(5) 0.055(4) 0.078(4) 0.010(3) 0.047(4) 0.010(4)
C92 0.124(7) 0.133(6) 0.134(6) 0.105(6) 0.085(6) 0.092(6)
C93 0.125(7) 0.101(6) 0.077(5) 0.041(4) -0.020(5) 0.010(5)
C94 0.082(5) 0.060(4) 0.079(4) 0.031(3) 0.045(3) 0.038(3)
C95 0.097(5) 0.054(3) 0.051(3) 0.026(3) 0.033(3) 0.039(3)
C96 0.112(6) 0.054(3) 0.059(4) 0.027(3) 0.034(4) 0.041(4)
C97 0.141(7) 0.073(5) 0.141(7) 0.052(5) 0.096(6) 0.068(5)
C98 0.150(9) 0.088(6) 0.377(18) 0.102(9) 0.182(11) 0.082(7)
C99 0.108(7) 0.076(5) 0.282(13) 0.080(7) 0.107(8) 0.055(5)
C100 0.098(6) 0.070(4) 0.137(7) 0.063(4) 0.045(5) 0.039(4)
C101 0.203(10) 0.088(6) 0.187(9) 0.059(6) 0.128(8) 0.100(7)
C102 0.109(8) 0.110(8) 0.57(3) 0.160(13) 0.165(13) 0.067(7)
C103 0.060(4) 0.050(3) 0.043(3) 0.011(2) 0.018(3) 0.026(3)
C104 0.074(4) 0.051(3) 0.039(3) 0.012(3) 0.009(3) 0.028(3)
C105 0.075(4) 0.056(3) 0.041(3) 0.012(3) 0.007(3) 0.026(3)
C106 0.080(4) 0.077(4) 0.036(3) 0.013(3) 0.011(3) 0.050(4)
C107 0.063(4) 0.085(4) 0.044(3) 0.015(3) 0.016(3) 0.040(3)
C108 0.061(4) 0.067(4) 0.043(3) 0.012(3) 0.011(3) 0.036(3)
C109 0.084(5) 0.070(4) 0.052(3) 0.007(3) 0.018(3) 0.005(4)
C110 0.098(5) 0.108(5) 0.046(3) 0.009(3) 0.018(3) 0.057(5)
C111 0.063(4) 0.080(4) 0.051(3) 0.009(3) 0.021(3) 0.024(3)
C112 0.081(4) 0.052(3) 0.031(3) 0.012(2) 0.020(3) 0.037(3)
C113 0.098(5) 0.079(4) 0.032(3) 0.001(3) -0.004(3) 0.059(4)
C114 0.180(10) 0.126(7) 0.028(3) 0.007(4) 0.009(4) 0.120(7)
C115 0.283(16) 0.128(8) 0.058(5) 0.057(6) 0.076(8) 0.140(10)
C116 0.186(9) 0.076(5) 0.080(5) 0.049(4) 0.084(6) 0.063(5)
C117 0.102(5) 0.051(3) 0.050(3) 0.026(3) 0.044(3) 0.034(3)
C118 0.078(5) 0.093(5) 0.081(5) -0.032(4) -0.033(4) 0.051(5)
C119 0.45(2) 0.251(13) 0.113(7) 0.145(9) 0.167(11) 0.266(15)
C120 0.086(5) 0.057(4) 0.072(4) 0.012(3) 0.038(4) -0.002(3)
C121 0.064(4) 0.046(3) 0.030(2) 0.017(2) 0.018(2) 0.024(3)
C122 0.062(4) 0.051(3) 0.060(3) 0.030(3) 0.024(3) 0.028(3)
C123 0.069(4) 0.045(3) 0.052(3) 0.021(2) 0.024(3) 0.022(3)
C124 0.067(4) 0.054(3) 0.040(3) 0.020(2) 0.018(2) 0.034(3)
C125 0.053(3) 0.060(3) 0.043(3) 0.013(3) 0.011(2) 0.028(3)
C126 0.057(3) 0.048(3) 0.031(2) 0.010(2) 0.013(2) 0.024(3)
C127 0.067(4) 0.061(4) 0.104(5) 0.038(4) 0.031(4) 0.025(3)
C128 0.086(4) 0.051(3) 0.064(4) 0.021(3) 0.031(3) 0.036(3)
C129 0.058(4) 0.064(4) 0.069(4) 0.011(3) 0.012(3) 0.020(3)
C130 0.050(3) 0.035(2) 0.027(2) 0.008(2) 0.006(2) 0.001(2)
C131 0.049(3) 0.049(3) 0.026(2) 0.010(2) 0.005(2) 0.006(2)
C132 0.054(3) 0.043(3) 0.039(3) 0.010(2) 0.011(2) 0.006(2)
C133 0.050(3) 0.051(3) 0.033(3) 0.003(2) 0.004(2) 0.003(3)
C134 0.044(3) 0.069(4) 0.048(3) 0.010(3) 0.004(2) 0.011(3)
C135 0.058(4) 0.055(3) 0.036(3) 0.009(2) 0.012(2) 0.013(3)
C136 0.062(4) 0.100(5) 0.039(3) 0.003(3) 0.012(3) 0.011(4)
C137 0.057(4) 0.074(4) 0.048(3) -0.003(3) 0.002(3) 0.004(3)
C138 0.073(4) 0.086(4) 0.049(3) -0.002(3) 0.015(3) 0.026(4)
C139 0.070(4) 0.040(3) 0.032(2) 0.013(2) 0.011(2) 0.011(3)
C140 0.064(4) 0.049(3) 0.037(3) 0.015(2) 0.014(2) 0.003(3)
C141 0.094(5) 0.054(3) 0.048(3) 0.020(3) 0.031(3) 0.010(3)
C142 0.153(7) 0.070(4) 0.051(4) 0.037(3) 0.045(4) 0.032(5)
C143 0.156(7) 0.074(4) 0.066(4) 0.045(4) 0.046(5) 0.059(5)
C144 0.098(5) 0.052(3) 0.047(3) 0.026(3) 0.025(3) 0.033(3)
C145 0.072(4) 0.093(5) 0.071(4) 0.033(4) 0.035(3) 0.029(4)
C146 0.240(12) 0.116(7) 0.097(6) 0.081(5) 0.087(7) 0.073(7)
C147 0.116(6) 0.079(4) 0.071(4) 0.039(4) 0.036(4) 0.061(4)
C148 0.058(3) 0.032(2) 0.034(2) 0.013(2) 0.012(2) 0.014(2)
C149 0.068(4) 0.036(3) 0.062(3) 0.019(2) 0.015(3) 0.013(3)
C150 0.072(4) 0.035(3) 0.095(5) 0.016(3) 0.009(3) 0.007(3)
C151 0.083(5) 0.031(3) 0.059(3) 0.009(2) 0.006(3) 0.014(3)
C152 0.074(4) 0.048(3) 0.049(3) 0.017(3) 0.016(3) 0.031(3)
C153 0.063(4) 0.036(3) 0.039(3) 0.015(2) 0.015(2) 0.014(3)
C154 0.055(4) 0.049(3) 0.114(5) 0.028(3) 0.018(4) 0.006(3)
C155 0.113(6) 0.038(3) 0.109(5) 0.019(3) 0.018(4) 0.029(4)
C156 0.064(4) 0.059(3) 0.066(4) 0.027(3) 0.020(3) 0.026(3)
C157 0.060(3) 0.029(2) 0.031(2) 0.0108(19) 0.005(2) 0.013(2)
C158 0.057(3) 0.034(3) 0.042(3) 0.016(2) 0.009(2) 0.016(2)
C159 0.050(3) 0.039(3) 0.039(3) 0.014(2) 0.002(2) 0.006(2)
C160 0.063(4) 0.036(3) 0.038(3) 0.012(2) 0.007(2) 0.016(2)
C161 0.063(4) 0.031(2) 0.038(3) 0.009(2) 0.012(2) 0.017(2)
C162 0.056(3) 0.028(2) 0.030(2) 0.0068(19) 0.005(2) 0.011(2)
C163 0.067(4) 0.058(3) 0.048(3) 0.021(3) 0.018(3) 0.021(3)
C164 0.072(4) 0.048(3) 0.040(3) 0.004(2) 0.002(3) 0.010(3)
C165 0.064(4) 0.043(3) 0.040(3) 0.010(2) 0.008(2) 0.017(3)
C166 0.069(4) 0.026(2) 0.031(2) 0.0056(19) 0.012(2) 0.019(2)
C167 0.065(4) 0.035(3) 0.045(3) 0.015(2) 0.021(2) 0.022(2)
C168 0.055(3) 0.041(3) 0.049(3) 0.014(2) 0.014(2) 0.020(2)
C169 0.063(4) 0.032(2) 0.034(3) 0.008(2) 0.008(2) 0.016(2)
C170 0.059(3) 0.041(3) 0.039(3) 0.017(2) 0.010(2) 0.015(2)
C171 0.061(3) 0.032(2) 0.029(2) 0.008(2) 0.007(2) 0.013(2)
C172 0.088(5) 0.077(4) 0.087(4) 0.049(4) 0.048(4) 0.043(4)
C173 0.069(4) 0.058(3) 0.052(3) 0.027(3) 0.012(3) 0.030(3)
C174 0.062(4) 0.063(4) 0.059(3) 0.029(3) 0.009(3) 0.022(3)
C175 0.091(4) 0.036(3) 0.030(3) 0.008(2) 0.012(3) 0.013(3)
C176 0.128(6) 0.032(3) 0.040(3) 0.010(3) 0.017(3) 0.006(3)
N1 0.185(7) 0.051(3) 0.042(3) 0.003(3) 0.035(4) 0.006(4)
C177 0.075(4) 0.031(3) 0.035(3) 0.011(2) 0.008(2) 0.012(2)
C178 0.096(5) 0.047(3) 0.036(3) 0.017(2) 0.013(3) 0.014(3)
N2 0.158(6) 0.035(3) 0.074(4) 0.019(3) 0.023(4) 0.008(3)
C179 0.103(8) 0.127(9) 0.231(14) 0.104(9) 0.064(9) 0.031(7)
C180 0.077(7) 0.130(12) 0.197(16) 0.122(12) 0.008(10) -0.010(7)
N3 0.124(9) 0.154(10) 0.161(10) 0.080(8) 0.008(8) -0.031(7)
C181 0.062(4) 0.082(5) 0.130(7) 0.070(5) 0.020(4) 0.023(4)
C182 0.064(4) 0.056(4) 0.111(6) 0.023(4) 0.003(4) 0.013(3)
C183 0.059(4) 0.054(3) 0.077(4) 0.019(3) 0.008(3) 0.012(3)
C184 0.084(5) 0.043(3) 0.063(4) 0.019(3) 0.001(3) 0.009(3)
O1 0.082(3) 0.069(3) 0.072(3) 0.033(2) -0.002(2) 0.000(2)
N4 0.117(5) 0.074(4) 0.100(5) 0.043(4) 0.007(4) 0.032(4)
N5 0.123(6) 0.092(5) 0.094(5) 0.031(4) 0.017(4) 0.043(4)
C189 0.083(5) 0.083(5) 0.082(5) 0.026(4) 0.023(4) 0.021(4)
C190 0.230(11) 0.054(4) 0.058(4) 0.013(4) -0.016(5) 0.049(6)
C191 0.213(11) 0.090(6) 0.075(5) 0.027(4) 0.043(6) 0.061(7)
C192 0.194(13) 0.118(8) 0.196(12) 0.073(8) -0.013(10) 0.015(8)
C193 0.54(4) 0.091(9) 0.133(11) 0.050(9) 0.022(15) 0.003(15)
C194 0.33(2) 0.231(16) 0.126(9) 0.073(10) 0.134(12) 0.116(15)
N6 0.156(10) 0.214(13) 0.207(12) 0.092(11) 0.035(8) 0.012(9)
N8 0.202(12) 0.342(14) 0.192(13) 0.129(12) 0.057(10) 0.008(11)
C197 0.249(14) 0.256(12) 0.235(16) 0.125(13) 0.105(12) 0.070(11)
C198 0.320(17) 0.259(14) 0.266(16) 0.131(13) 0.189(13) 0.061(13)
C201 0.104(7) 0.140(9) 0.100(7) -0.016(6) 0.008(5) 0.029(6)
C199 0.223(14) 0.140(9) 0.106(8) 0.056(7) 0.067(9) 0.070(9)
C200 0.162(15) 0.51(5) 0.082(8) -0.027(16) -0.038(9) 0.07(2)
O2 0.50(3) 0.152(10) 0.37(2) 0.061(11) 0.28(2) 0.044(12)
C202 0.203(19) 0.24(2) 0.39(3) -0.20(2) 0.23(2) -0.130(17)
N9 0.099(10) 0.165(15) 0.166(15) 0.102(13) 0.047(11) 0.040(11)
C203 0.118(14) 0.098(12) 0.180(17) -0.003(12) 0.054(13) -0.013(10)
C204 0.099(11) 0.138(15) 0.129(14) 0.031(12) 0.063(11) 0.034(11)
C220 0.124(17) 0.17(2) 0.095(14) 0.070(13) 0.053(12) 0.086(16)
C221 0.090(12) 0.108(13) 0.099(12) -0.030(10) 0.051(10) 0.015(10)
N12 0.16(2) 0.135(18) 0.25(3) 0.041(19) 0.02(2) -0.049(15)
N13 0.153(18) 0.37(3) 0.26(2) 0.24(2) 0.133(18) 0.14(2)
C223 0.100(14) 0.19(2) 0.192(18) 0.122(16) 0.094(15) 0.093(14)
C222 0.129(16) 0.158(17) 0.183(18) 0.014(15) 0.033(15) 0.022(14)
O3 0.123(12) 0.058(8) 0.085(11) -0.007(8) 0.071(8) 0.040(8)
C224 0.155(19) 0.124(18) 0.092(16) -0.037(15) 0.009(15) 0.095(16)
C228 0.28(4) 0.36(5) 0.13(2) 0.09(3) 0.15(3) 0.17(4)
C229 0.144(17) 0.093(12) 0.066(10) 0.014(9) 0.008(10) 0.027(12)
N14 0.31(3) 0.095(12) 0.32(3) 0.041(15) -0.24(2) 0.053(15)
C231 0.18(2) 0.18(2) 0.14(2) -0.077(18) 0.034(18) 0.050(19)
O4 0.162(14) 0.061(9) 0.023(7) 0.013(6) 0.038(8) -0.009(10)
C234 0.21(2) 0.16(2) 0.15(2) -0.062(19) 0.04(2) -0.01(2)
C235 0.115(13) 0.083(12) 0.089(13) 0.027(10) 0.018(10) 0.087(10)
C236 0.20(2) 0.26(2) 0.25(2) 0.01(2) 0.032(19) 0.08(2)
C237 0.28(2) 0.25(2) 0.26(2) -0.05(2) 0.04(2) 0.01(2)
N15 0.31(2) 0.77(4) 0.38(2) 0.15(2) 0.29(2) 0.20(3)
C239 0.40(4) 0.62(4) 0.50(3) 0.23(3) 0.19(3) 0.36(4)
C240 0.40(4) 0.74(4) 0.43(3) 0.11(3) 0.27(3) 0.25(4)

loop_
_atom_type_symbol
_atom_type_description
_atom_type_scat_dispersion_real
_atom_type_scat_dispersion_imag
_atom_type_scat_source
C C 0.0033 0.0016 'International Tables Vol C Tables 4.2.6.8 and 6.1.1.4'
H H 0.0000 0.0000 'International Tables Vol C Tables 4.2.6.8 and 6.1.1.4'
N N 0.0061 0.0033 'International Tables Vol C Tables 4.2.6.8 and 6.1.1.4'
O O 0.0106 0.0060 'International Tables Vol C Tables 4.2.6.8 and 6.1.1.4'

loop_
_geom_angle_atom_site_label_1
_geom_angle_atom_site_label_2
_geom_angle_atom_site_label_3
_geom_angle
C2 C1 C6 119.2(4)
C2 C1 C177 120.2(4)
C6 C1 C177 120.5(4)
C1 C2 C3 121.6(4)
C1 C2 H1 119.2
C3 C2 H1 119.2
C2 C3 C4 119.2(4)
C2 C3 C9 121.2(4)
C4 C3 C9 119.6(4)
C3 C4 C5 119.8(4)
C3 C4 C38 120.6(4)
C5 C4 C38 119.6(4)
C6 C5 C4 118.5(4)
C6 C5 C36 121.1(4)
C4 C5 C36 120.3(4)
C1 C6 C5 121.4(4)
C1 C6 H2 119.3
C5 C6 H2 119.3
C8 C7 C12 118.4(4)
C8 C7 C85 122.6(5)
C12 C7 C85 119.0(4)
C7 C8 C9 122.0(5)
C7 C8 H3 119.0
C9 C8 H3 119.0
C8 C9 C10 119.2(4)
C8 C9 C3 121.1(4)
C10 C9 C3 119.7(4)
C9 C10 C11 119.3(4)
C9 C10 C39 120.3(4)
C11 C10 C39 120.4(4)
C12 C11 C10 119.0(5)
C12 C11 C17 121.3(4)
C10 C11 C17 119.7(4)
C11 C12 C7 121.5(4)
C11 C12 H4 119.2
C7 C12 H4 119.2
C14 C13 C18 117.7(5)
C14 C13 C94 121.8(5)
C18 C13 C94 120.5(5)
C15 C14 C13 122.6(5)
C15 C14 H5 118.7
C13 C14 H5 118.7
C14 C15 C16 119.2(4)
C14 C15 C23 121.9(4)
C16 C15 C23 118.9(4)
C15 C16 C17 119.1(4)
C15 C16 C40 120.6(4)
C17 C16 C40 120.3(4)
C18 C17 C16 118.9(5)
C18 C17 C11 121.7(4)
C16 C17 C11 119.4(4)
C17 C18 C13 122.5(5)
C17 C18 H6 118.8
C13 C18 H6 118.8
C20 C19 C24 118.7(4)
C20 C19 C103 121.3(4)
C24 C19 C103 120.0(4)
C19 C20 C21 122.1(4)
C19 C20 H7 119.0
C21 C20 H7 119.0
C20 C21 C22 118.8(4)
C20 C21 C26 121.2(4)
C22 C21 C26 119.9(4)
C23 C22 C21 119.8(4)
C23 C22 C41 120.5(4)
C21 C22 C41 119.7(4)
C24 C23 C22 118.9(4)
C24 C23 C15 121.0(4)
C22 C23 C15 120.1(4)
C23 C24 C19 121.8(4)
C23 C24 H8 119.1
C19 C24 H8 119.1
C26 C25 C30 120.1(4)
C26 C25 C42 120.2(4)
C30 C25 C42 119.8(4)
C25 C26 C27 118.9(4)
C25 C26 C21 120.0(4)
C27 C26 C21 121.2(4)
C28 C27 C26 121.7(4)
C28 C27 H9 119.2
C26 C27 H9 119.2
C29 C28 C27 119.0(4)
C29 C28 C112 121.1(4)
C27 C28 C112 119.8(4)
C28 C29 C30 121.6(4)
C28 C29 H10 119.2
C30 C29 H10 119.2
C29 C30 C25 118.7(4)
C29 C30 C32 120.8(4)
C25 C30 C32 120.5(4)
C36 C31 C32 118.8(4)
C36 C31 C37 120.6(4)
C32 C31 C37 120.7(4)
C33 C32 C31 119.6(4)
C33 C32 C30 121.8(4)
C31 C32 C30 118.6(4)
C34 C33 C32 121.7(4)
C34 C33 H11 119.1
C32 C33 H11 119.1
C33 C34 C35 118.5(4)
C33 C34 C121 122.8(4)
C35 C34 C121 118.7(4)
C36 C35 C34 122.3(4)
C36 C35 H12 118.9
C34 C35 H12 118.9
C35 C36 C31 119.1(4)
C35 C36 C5 121.5(4)
C31 C36 C5 119.4(4)
C42 C37 C38 119.5(4)
C42 C37 C31 120.6(4)
C38 C37 C31 119.9(4)
C39 C38 C37 119.9(4)
C39 C38 C4 120.0(4)
C37 C38 C4 120.1(4)
C40 C39 C38 120.2(4)
C40 C39 C10 120.1(4)
C38 C39 C10 119.7(4)
C39 C40 C41 119.7(4)
C39 C40 C16 120.0(4)
C41 C40 C16 120.3(4)
C42 C41 C40 120.2(4)
C42 C41 C22 120.2(4)
C40 C41 C22 119.6(4)
C37 C42 C41 120.4(4)
C37 C42 C25 119.6(4)
C41 C42 C25 119.9(4)
C44 C43 C48 119.1(4)
C44 C43 C175 120.0(4)
C48 C43 C175 120.9(4)
C43 C44 C45 121.4(4)
C43 C44 H13 119.3
C45 C44 H13 119.3
C44 C45 C46 119.4(4)
C44 C45 C53 120.7(4)
C46 C45 C53 119.9(4)
C45 C46 C47 119.5(4)
C45 C46 C79 119.9(4)
C47 C46 C79 120.6(4)
C48 C47 C46 119.1(4)
C48 C47 C75 121.7(4)
C46 C47 C75 119.2(4)
C47 C48 C43 121.3(4)
C47 C48 H14 119.4
C43 C48 H14 119.4
C54 C49 C50 119.0(4)
C54 C49 C130 118.4(4)
C50 C49 C130 122.3(4)
C49 C50 C51 121.3(4)
C49 C50 H15 119.4
C51 C50 H15 119.4
C50 C51 C52 119.2(4)
C50 C51 C59 121.7(4)
C52 C51 C59 119.1(4)
C53 C52 C51 119.0(4)
C53 C52 C80 120.6(4)
C51 C52 C80 120.3(4)
C54 C53 C52 119.4(4)
C54 C53 C45 121.1(4)
C52 C53 C45 119.4(4)
C49 C54 C53 122.1(4)
C49 C54 H16 119.0
C53 C54 H16 119.0
C56 C55 C60 118.2(4)
C56 C55 C139 120.0(4)
C60 C55 C139 121.8(4)
C55 C56 C57 121.5(4)
C55 C56 H17 119.2
C57 C56 H17 119.2
C56 C57 C58 119.1(4)
C56 C57 C65 121.4(4)
C58 C57 C65 119.5(4)
C57 C58 C59 119.9(4)
C57 C58 C81 120.4(4)
C59 C58 C81 119.6(4)
C60 C59 C58 117.7(4)
C60 C59 C51 122.5(4)
C58 C59 C51 119.8(4)
C55 C60 C59 122.9(4)
C55 C60 H18 118.5
C59 C60 H18 118.5
C66 C61 C62 118.8(4)
C66 C61 C148 118.6(4)
C62 C61 C148 122.6(4)
C61 C62 C63 121.7(4)
C61 C62 H19 119.2
C63 C62 H19 119.2
C62 C63 C64 118.8(4)
C62 C63 C71 122.3(4)
C64 C63 C71 118.9(4)
C65 C64 C63 119.5(4)
C65 C64 C82 120.1(4)
C63 C64 C82 120.4(4)
C66 C65 C64 118.8(4)
C66 C65 C57 121.5(4)
C64 C65 C57 119.7(4)
C61 C66 C65 122.0(4)
C61 C66 H20 119.0
C65 C66 H20 119.0
C68 C67 C72 118.5(4)
C68 C67 C157 121.9(4)
C72 C67 C157 119.5(4)
C67 C68 C69 121.8(4)
C67 C68 H21 119.1
C69 C68 H21 119.1
C68 C69 C70 119.6(4)
C68 C69 C77 121.3(4)
C70 C69 C77 119.0(4)
C71 C70 C69 119.0(4)
C71 C70 C83 121.0(4)
C69 C70 C83 120.0(4)
C72 C71 C70 119.2(4)
C72 C71 C63 121.1(4)
C70 C71 C63 119.7(4)
C67 C72 C71 121.8(4)
C67 C72 H22 119.1
C71 C72 H22 119.1
C74 C73 C78 118.7(4)
C74 C73 C166 120.9(4)
C78 C73 C166 120.4(4)
C73 C74 C75 122.0(4)
C73 C74 H23 119.0
C75 C74 H23 119.0
C74 C75 C76 118.9(4)
C74 C75 C47 121.5(4)
C76 C75 C47 119.6(4)
C77 C76 C75 119.7(4)
C77 C76 C84 119.7(4)
C75 C76 C84 120.6(4)
C78 C77 C76 118.9(4)
C78 C77 C69 121.1(4)
C76 C77 C69 120.0(4)
C73 C78 C77 121.6(4)
C73 C78 H24 119.2
C77 C78 H24 119.2
C84 C79 C80 119.7(4)
C84 C79 C46 120.3(4)
C80 C79 C46 120.0(4)
C81 C80 C79 120.0(4)
C81 C80 C52 120.0(4)
C79 C80 C52 119.9(4)
C80 C81 C82 120.4(4)
C80 C81 C58 120.4(4)
C82 C81 C58 119.1(4)
C83 C82 C81 119.5(4)
C83 C82 C64 120.4(4)
C81 C82 C64 120.0(4)
C84 C83 C82 119.6(4)
C84 C83 C70 121.0(4)
C82 C83 C70 119.4(4)
C79 C84 C83 120.6(4)
C79 C84 C76 119.5(4)
C83 C84 C76 119.9(4)
C90 C85 C86 119.2(5)
C90 C85 C7 122.3(5)
C86 C85 C7 118.5(5)
C87 C86 C85 118.8(6)
C87 C86 C91 119.3(6)
C85 C86 C91 121.8(5)
C88 C87 C86 122.4(7)
C88 C87 H25 118.8
C86 C87 H25 118.8
C87 C88 C89 117.8(6)
C87 C88 C92 122.3(8)
C89 C88 C92 119.9(8)
C88 C89 C90 122.7(7)
C88 C89 H26 118.7
C90 C89 H26 118.7
C85 C90 C89 119.0(7)
C85 C90 C93 121.4(5)
C89 C90 C93 119.6(6)
C86 C91 H27 109.5
C86 C91 H28 109.5
H27 C91 H28 109.5
C86 C91 H29 109.5
H27 C91 H29 109.5
H28 C91 H29 109.5
C88 C92 H30 109.5
C88 C92 H31 109.5
H30 C92 H31 109.5
C88 C92 H32 109.5
H30 C92 H32 109.5
H31 C92 H32 109.5
C90 C93 H33 109.5
C90 C93 H34 109.5
H33 C93 H34 109.5
C90 C93 H35 109.5
H33 C93 H35 109.5
H34 C93 H35 109.5
C99 C94 C95 119.2(6)
C99 C94 C13 119.8(6)
C95 C94 C13 121.0(5)
C94 C95 C96 119.6(6)
C94 C95 C100 121.2(5)
C96 C95 C100 119.2(6)
C97 C96 C95 121.3(6)
C97 C96 H36 119.3
C95 C96 H36 119.3
C96 C97 C98 119.2(6)
C96 C97 C101 119.7(7)
C98 C97 C101 121.2(8)
C97 C98 C99 121.4(8)
C97 C98 H37 119.3
C99 C98 H37 119.3
C94 C99 C98 119.2(8)
C94 C99 C102 121.5(7)
C98 C99 C102 119.1(8)
C95 C100 H38 109.5
C95 C100 H39 109.5
H38 C100 H39 109.5
C95 C100 H40 109.5
H38 C100 H40 109.5
H39 C100 H40 109.5
C97 C101 H41 109.5
C97 C101 H42 109.5
H41 C101 H42 109.5
C97 C101 H43 109.5
H41 C101 H43 109.5
H42 C101 H43 109.5
C99 C102 H44 109.5
C99 C102 H45 109.5
H44 C102 H45 109.5
C99 C102 H46 109.5
H44 C102 H46 109.5
H45 C102 H46 109.5
C104 C103 C108 120.1(5)
C104 C103 C19 121.5(5)
C108 C103 C19 118.3(5)
C103 C104 C105 119.0(6)
C103 C104 C109 121.6(5)
C105 C104 C109 119.4(5)
C106 C105 C104 121.5(6)
C106 C105 H47 119.3
C104 C105 H47 119.3
C105 C106 C107 119.2(5)
C105 C106 C110 120.7(6)
C107 C106 C110 120.1(6)
C106 C107 C108 121.1(6)
C106 C107 H48 119.4
C108 C107 H48 119.4
C107 C108 C103 119.0(5)
C107 C108 C111 119.2(6)
C103 C108 C111 121.8(5)
C104 C109 H49 109.5
C104 C109 H50 109.5
H49 C109 H50 109.5
C104 C109 H51 109.5
H49 C109 H51 109.5
H50 C109 H51 109.5
C106 C110 H52 109.5
C106 C110 H53 109.5
H52 C110 H53 109.5
C106 C110 H54 109.5
H52 C110 H54 109.5
H53 C110 H54 109.5
C108 C111 H55 109.5
C108 C111 H56 109.5
H55 C111 H56 109.5
C108 C111 H57 109.5
H55 C111 H57 109.5
H56 C111 H57 109.5
C113 C112 C117 119.5(5)
C113 C112 C28 120.4(6)
C117 C112 C28 120.1(4)
C112 C113 C114 118.2(8)
C112 C113 C118 120.5(6)
C114 C113 C118 121.2(7)
C115 C114 C113 122.2(8)
C115 C114 H58 118.9
C113 C114 H58 118.9
C116 C115 C114 118.1(8)
C116 C115 C119 121.4(13)
C114 C115 C119 120.5(12)
C115 C116 C117 123.7(9)
C115 C116 H59 118.2
C117 C116 H59 118.2
C116 C117 C112 118.2(7)
C116 C117 C120 120.7(7)
C112 C117 C120 121.1(5)
C113 C118 H60 109.5
C113 C118 H61 109.5
H60 C118 H61 109.5
C113 C118 H62 109.5
H60 C118 H62 109.5
H61 C118 H62 109.5
C115 C119 H63 109.5
C115 C119 H64 109.5
H63 C119 H64 109.5
C115 C119 H65 109.5
H63 C119 H65 109.5
H64 C119 H65 109.5
C117 C120 H66 109.5
C117 C120 H67 109.5
H66 C120 H67 109.5
C117 C120 H68 109.5
H66 C120 H68 109.5
H67 C120 H68 109.5
C126 C121 C122 120.1(4)
C126 C121 C34 120.6(5)
C122 C121 C34 119.2(5)
C123 C122 C121 119.4(5)
C123 C122 C127 120.1(5)
C121 C122 C127 120.5(5)
C124 C123 C122 121.3(5)
C124 C123 H69 119.3
C122 C123 H69 119.3
C125 C124 C123 118.7(5)
C125 C124 C128 121.8(5)
C123 C124 C128 119.4(5)
C124 C125 C126 121.8(5)
C124 C125 H70 119.1
C126 C125 H70 119.1
C121 C126 C125 118.7(5)
C121 C126 C129 121.8(4)
C125 C126 C129 119.5(5)
C122 C127 H71 109.5
C122 C127 H72 109.5
H71 C127 H72 109.5
C122 C127 H73 109.5
H71 C127 H73 109.5
H72 C127 H73 109.5
C124 C128 H74 109.5
C124 C128 H75 109.5
H74 C128 H75 109.5
C124 C128 H76 109.5
H74 C128 H76 109.5
H75 C128 H76 109.5
C126 C129 H77 109.5
C126 C129 H78 109.5
H77 C129 H78 109.5
C126 C129 H79 109.5
H77 C129 H79 109.5
H78 C129 H79 109.5
C135 C130 C131 120.7(4)
C135 C130 C49 120.7(4)
C131 C130 C49 118.4(4)
C130 C131 C132 119.1(5)
C130 C131 C136 122.0(4)
C132 C131 C136 118.9(5)
C133 C132 C131 121.4(5)
C133 C132 H80 119.3
C131 C132 H80 119.3
C132 C133 C134 117.7(4)
C132 C133 C137 120.1(5)
C134 C133 C137 122.2(5)
C133 C134 C135 122.2(5)
C133 C134 H81 118.9
C135 C134 H81 118.9
C130 C135 C134 118.8(5)
C130 C135 C138 121.5(4)
C134 C135 C138 119.7(5)
C131 C136 H82 109.5
C131 C136 H83 109.5
H82 C136 H83 109.5
C131 C136 H84 109.5
H82 C136 H84 109.5
H83 C136 H84 109.5
C133 C137 H85 109.5
C133 C137 H86 109.5
H85 C137 H86 109.5
C133 C137 H87 109.5
H85 C137 H87 109.5
H86 C137 H87 109.5
C135 C138 H88 109.5
C135 C138 H89 109.5
H88 C138 H89 109.5
C135 C138 H90 109.5
H88 C138 H90 109.5
H89 C138 H90 109.5
C144 C139 C140 120.6(5)
C144 C139 C55 121.1(5)
C140 C139 C55 118.2(4)
C141 C140 C139 118.3(5)
C141 C140 C145 120.1(5)
C139 C140 C145 121.6(4)
C142 C141 C140 122.6(6)
C142 C141 H91 118.7
C140 C141 H91 118.7
C141 C142 C143 118.4(5)
C141 C142 C146 120.2(7)
C143 C142 C146 121.3(7)
C142 C143 C144 121.4(6)
C142 C143 H92 119.3
C144 C143 H92 119.3
C139 C144 C143 118.5(6)
C139 C144 C147 121.9(5)
C143 C144 C147 119.6(5)
C140 C145 H93 109.5
C140 C145 H94 109.5
H93 C145 H94 109.5
C140 C145 H95 109.5
H93 C145 H95 109.5
H94 C145 H95 109.5
C142 C146 H96 109.5
C142 C146 H97 109.5
H96 C146 H97 109.5
C142 C146 H98 109.5
H96 C146 H98 109.5
H97 C146 H98 109.5
C144 C147 H99 109.5
C144 C147 H100 109.5
H99 C147 H100 109.5
C144 C147 H101 109.5
H99 C147 H101 109.5
H100 C147 H101 109.5
C149 C148 C153 121.0(4)
C149 C148 C61 119.6(4)
C153 C148 C61 119.4(4)
C148 C149 C150 117.9(5)
C148 C149 C154 122.5(4)
C150 C149 C154 119.6(5)
C151 C150 C149 122.5(6)
C151 C150 H102 118.7
C149 C150 H102 118.7
C152 C151 C150 117.5(5)
C152 C151 C155 121.1(6)
C150 C151 C155 121.4(6)
C151 C152 C153 123.0(5)
C151 C152 H103 118.5
C153 C152 H103 118.5
C148 C153 C152 118.1(5)
C148 C153 C156 122.7(4)
C152 C153 C156 119.1(5)
C149 C154 H104 109.5
C149 C154 H105 109.5
H104 C154 H105 109.5
C149 C154 H106 109.5
H104 C154 H106 109.5
H105 C154 H106 109.5
C151 C155 H107 109.5
C151 C155 H108 109.5
H107 C155 H108 109.5
C151 C155 H109 109.5
H107 C155 H109 109.5
H108 C155 H109 109.5
C153 C156 H110 109.5
C153 C156 H111 109.5
H110 C156 H111 109.5
C153 C156 H112 109.5
H110 C156 H112 109.5
H111 C156 H112 109.5
C158 C157 C162 119.5(4)
C158 C157 C67 120.9(4)
C162 C157 C67 119.6(4)
C157 C158 C159 119.1(5)
C157 C158 C163 121.4(4)
C159 C158 C163 119.6(5)
C160 C159 C158 122.1(5)
C160 C159 H113 119.0
C158 C159 H113 119.0
C161 C160 C159 117.4(4)
C161 C160 C164 122.0(5)
C159 C160 C164 120.6(5)
C160 C161 C162 123.0(5)
C160 C161 H114 118.5
C162 C161 H114 118.5
C161 C162 C157 118.9(5)
C161 C162 C165 119.0(4)
C157 C162 C165 122.1(4)
C158 C163 H115 109.5
C158 C163 H116 109.5
H115 C163 H116 109.5
C158 C163 H117 109.5
H115 C163 H117 109.5
H116 C163 H117 109.5
C160 C164 H118 109.5
C160 C164 H119 109.5
H118 C164 H119 109.5
C160 C164 H120 109.5
H118 C164 H120 109.5
H119 C164 H120 109.5
C162 C165 H121 109.5
C162 C165 H122 109.5
H121 C165 H122 109.5
C162 C165 H123 109.5
H121 C165 H123 109.5
H122 C165 H123 109.5
C171 C166 C167 120.0(4)
C171 C166 C73 120.4(5)
C167 C166 C73 119.6(4)
C168 C167 C166 119.0(5)
C168 C167 C172 119.9(5)
C166 C167 C172 121.2(4)
C167 C168 C169 122.2(5)
C167 C168 H124 118.9
C169 C168 H124 118.9
C170 C169 C168 117.9(4)
C170 C169 C173 120.7(5)
C168 C169 C173 121.4(5)
C169 C170 C171 122.1(5)
C169 C170 H125 119.0
C171 C170 H125 119.0
C166 C171 C170 118.8(5)
C166 C171 C174 121.7(4)
C170 C171 C174 119.5(5)
C167 C172 H126 109.5
C167 C172 H127 109.5
H126 C172 H127 109.5
C167 C172 H128 109.5
H126 C172 H128 109.5
H127 C172 H128 109.5
C169 C173 H129 109.5
C169 C173 H130 109.5
H129 C173 H130 109.5
C169 C173 H131 109.5
H129 C173 H131 109.5
H130 C173 H131 109.5
C171 C174 H132 109.5
C171 C174 H133 109.5
H132 C174 H133 109.5
C171 C174 H134 109.5
H132 C174 H134 109.5
H133 C174 H134 109.5
C177 C175 C176 118.5(5)
C177 C175 C43 125.7(4)
C176 C175 C43 115.8(4)
N1 C176 C175 176.6(7)
C175 C177 C178 119.2(5)
C175 C177 C1 124.7(4)
C178 C177 C1 116.2(4)
N2 C178 C177 178.0(7)
C180 C179 H135 109.5
C180 C179 H136 109.5
H135 C179 H136 109.5
C180 C179 H137 109.5
H135 C179 H137 109.5
H136 C179 H137 109.5
N3 C180 C179 176.6(15)
O1 C181 C182 105.2(5)
O1 C181 H138 110.7
C182 C181 H138 110.7
O1 C181 H139 110.7
C182 C181 H139 110.7
H138 C181 H139 108.8
C183 C182 C181 102.8(5)
C183 C182 H140 111.2
C181 C182 H140 111.2
C183 C182 H141 111.2
C181 C182 H141 111.2
H140 C182 H141 109.1
C184 C183 C182 104.9(5)
C184 C183 H142 110.8
C182 C183 H142 110.8
C184 C183 H143 110.8
C182 C183 H143 110.8
H142 C183 H143 108.9
O1 C184 C183 105.7(5)
O1 C184 H144 110.6
C183 C184 H144 110.6
O1 C184 H145 110.6
C183 C184 H145 110.6
H144 C184 H145 108.7
C184 O1 C181 102.9(5)
N4 C189 C192 158.7(10)
N5 C190 C191 172.6(12)
C190 C191 H160 109.5
C190 C191 H161 109.5
H160 C191 H161 109.5
C190 C191 H162 109.5
H160 C191 H162 109.5
H161 C191 H162 109.5
C189 C192 H163 109.5
C189 C192 H164 109.5
H163 C192 H164 109.5
C189 C192 H165 109.5
H163 C192 H165 109.5
H164 C192 H165 109.5
N6 C193 C194 158(2)
C193 C194 H157 109.5
C193 C194 H158 109.5
H157 C194 H158 109.5
C193 C194 H159 109.5
H157 C194 H159 109.5
H158 C194 H159 109.5
N8 C197 C198 173(3)
C197 C198 H146 109.5
C197 C198 H147 109.5
H146 C198 H147 109.5
C197 C198 H148 109.5
H146 C198 H148 109.5
H147 C198 H148 109.5
C199 C201 O2 102.1(11)
C199 C201 H149 111.3
O2 C201 H149 111.3
C199 C201 H150 111.3
O2 C201 H150 111.3
H149 C201 H150 109.2
C201 C199 C200 106.3(11)
C201 C199 H151 110.5
C200 C199 H151 110.5
C201 C199 H152 110.5
C200 C199 H152 110.5
H151 C199 H152 108.7
C202 C200 C199 105.7(12)
C202 C200 H153 110.6
C199 C200 H153 110.6
C202 C200 H154 110.6
C199 C200 H154 110.6
H153 C200 H154 108.7
C202 O2 C201 103.1(14)
C200 C202 O2 107.3(19)
C200 C202 H155 110.3
O2 C202 H155 110.3
C200 C202 H156 110.3
O2 C202 H156 110.3
H155 C202 H156 108.5
C204 C203 H166 109.5
C204 C203 H167 109.5
H166 C203 H167 109.5
C204 C203 H168 109.5
H166 C203 H168 109.5
H167 C203 H168 109.5
N9 C204 C203 170(2)
N12 C220 C221 162(3)
C220 C221 H169 109.5
C220 C221 H170 109.5
H169 C221 H170 109.5
C220 C221 H171 109.5
H169 C221 H171 109.5
H170 C221 H171 109.5
N13 C223 C222 172(3)
C223 C222 H172 109.5
C223 C222 H173 109.5
H172 C222 H173 109.5
C223 C222 H174 109.5
H172 C222 H174 109.5
H173 C222 H174 109.5
C224 O3 C231 113(2)
N14 C228 C229 174(4)
C228 C229 H175 109.5
C228 C229 H176 109.5
H175 C229 H176 109.5
C228 C229 H177 109.5
H175 C229 H177 109.5
H176 C229 H177 109.5
C235 O4 C234 109(2)
C240 C239 H178 109.5
C240 C239 H179 109.5
H178 C239 H179 109.5
C240 C239 H180 109.5
H178 C239 H180 109.5
H179 C239 H180 109.5
N15 C240 C239 157(3)

loop_
_geom_bond_atom_site_label_1
_geom_bond_atom_site_label_2
_geom_bond_distance
C1 C2 1.375(7)
C1 C6 1.385(6)
C1 C177 1.471(7)
C2 C3 1.381(7)
C2 H1 0.9500
C3 C4 1.403(6)
C3 C9 1.457(6)
C4 C5 1.416(6)
C4 C38 1.444(6)
C5 C6 1.390(6)
C5 C36 1.453(6)
C6 H2 0.9500
C7 C8 1.373(7)
C7 C12 1.397(7)
C7 C85 1.494(7)
C8 C9 1.398(6)
C8 H3 0.9500
C9 C10 1.408(7)
C10 C11 1.412(6)
C10 C39 1.450(6)
C11 C12 1.397(7)
C11 C17 1.461(7)
C12 H4 0.9500
C13 C14 1.387(7)
C13 C18 1.390(7)
C13 C94 1.502(7)
C14 C15 1.382(7)
C14 H5 0.9500
C15 C16 1.412(7)
C15 C23 1.465(6)
C16 C17 1.424(6)
C16 C40 1.447(6)
C17 C18 1.385(7)
C18 H6 0.9500
C19 C20 1.374(6)
C19 C24 1.397(7)
C19 C103 1.477(7)
C20 C21 1.399(7)
C20 H7 0.9500
C21 C22 1.416(6)
C21 C26 1.458(6)
C22 C23 1.411(6)
C22 C41 1.441(6)
C23 C24 1.394(7)
C24 H8 0.9500
C25 C26 1.392(6)
C25 C30 1.409(6)
C25 C42 1.456(6)
C26 C27 1.396(6)
C27 C28 1.385(6)
C27 H9 0.9500
C28 C29 1.366(6)
C28 C112 1.509(6)
C29 C30 1.403(6)
C29 H10 0.9500
C30 C32 1.457(6)
C31 C36 1.417(6)
C31 C32 1.421(6)
C31 C37 1.432(6)
C32 C33 1.389(6)
C33 C34 1.382(6)
C33 H11 0.9500
C34 C35 1.388(6)
C34 C121 1.483(6)
C35 C36 1.388(6)
C35 H12 0.9500
C37 C42 1.405(6)
C37 C38 1.427(6)
C38 C39 1.411(6)
C39 C40 1.411(7)
C40 C41 1.414(6)
C41 C42 1.409(6)
C43 C44 1.383(6)
C43 C48 1.393(7)
C43 C175 1.476(7)
C44 C45 1.389(7)
C44 H13 0.9500
C45 C46 1.405(6)
C45 C53 1.462(6)
C46 C47 1.419(6)
C46 C79 1.436(6)
C47 C48 1.385(6)
C47 C75 1.454(6)
C48 H14 0.9500
C49 C54 1.375(6)
C49 C50 1.384(6)
C49 C130 1.496(6)
C50 C51 1.388(6)
C50 H15 0.9500
C51 C52 1.426(6)
C51 C59 1.450(6)
C52 C53 1.399(6)
C52 C80 1.431(6)
C53 C54 1.386(6)
C54 H16 0.9500
C55 C56 1.377(6)
C55 C60 1.386(6)
C55 C139 1.501(6)
C56 C57 1.399(6)
C56 H17 0.9500
C57 C58 1.405(6)
C57 C65 1.450(6)
C58 C59 1.413(6)
C58 C81 1.448(6)
C59 C60 1.392(6)
C60 H18 0.9500
C61 C66 1.374(6)
C61 C62 1.389(6)
C61 C148 1.497(6)
C62 C63 1.393(6)
C62 H19 0.9500
C63 C64 1.415(6)
C63 C71 1.466(6)
C64 C65 1.408(6)
C64 C82 1.439(6)
C65 C66 1.396(6)
C66 H20 0.9500
C67 C68 1.380(6)
C67 C72 1.394(6)
C67 C157 1.489(6)
C68 C69 1.386(6)
C68 H21 0.9500
C69 C70 1.419(6)
C69 C77 1.477(6)
C70 C71 1.410(6)
C70 C83 1.432(6)
C71 C72 1.395(6)
C72 H22 0.9500
C73 C74 1.378(6)
C73 C78 1.387(6)
C73 C166 1.497(6)
C74 C75 1.393(6)
C74 H23 0.9500
C75 C76 1.411(6)
C76 C77 1.408(6)
C76 C84 1.449(6)
C77 C78 1.399(6)
C78 H24 0.9500
C79 C84 1.405(6)
C79 C80 1.417(6)
C80 C81 1.398(6)
C81 C82 1.418(6)
C82 C83 1.417(6)
C83 C84 1.411(6)
C85 C90 1.382(8)
C85 C86 1.404(8)
C86 C87 1.397(8)
C86 C91 1.495(9)
C87 C88 1.356(10)
C87 H25 0.9500
C88 C89 1.368(10)
C88 C92 1.511(8)
C89 C90 1.395(8)
C89 H26 0.9500
C90 C93 1.524(10)
C91 H27 0.9800
C91 H28 0.9800
C91 H29 0.9800
C92 H30 0.9800
C92 H31 0.9800
C92 H32 0.9800
C93 H33 0.9800
C93 H34 0.9800
C93 H35 0.9800
C94 C99 1.376(10)
C94 C95 1.382(8)
C95 C96 1.390(7)
C95 C100 1.490(9)
C96 C97 1.347(10)
C96 H36 0.9500
C97 C98 1.359(11)
C97 C101 1.536(9)
C98 C99 1.394(10)
C98 H37 0.9500
C99 C102 1.492(12)
C100 H38 0.9800
C100 H39 0.9800
C100 H40 0.9800
C101 H41 0.9800
C101 H42 0.9800
C101 H43 0.9800
C102 H44 0.9800
C102 H45 0.9800
C102 H46 0.9800
C103 C104 1.382(7)
C103 C108 1.401(8)
C104 C105 1.387(8)
C104 C109 1.501(8)
C105 C106 1.369(8)
C105 H47 0.9500
C106 C107 1.376(8)
C106 C110 1.525(8)
C107 C108 1.381(7)
C107 H48 0.9500
C108 C111 1.506(8)
C109 H49 0.9800
C109 H50 0.9800
C109 H51 0.9800
C110 H52 0.9800
C110 H53 0.9800
C110 H54 0.9800
C111 H55 0.9800
C111 H56 0.9800
C111 H57 0.9800
C112 C113 1.385(7)
C112 C117 1.397(8)
C113 C114 1.409(11)
C113 C118 1.492(10)
C114 C115 1.350(14)
C114 H58 0.9500
C115 C116 1.338(14)
C115 C119 1.539(11)
C116 C117 1.379(8)
C116 H59 0.9500
C117 C120 1.485(9)
C118 H60 0.9800
C118 H61 0.9800
C118 H62 0.9800
C119 H63 0.9800
C119 H64 0.9800
C119 H65 0.9800
C120 H66 0.9800
C120 H67 0.9800
C120 H68 0.9800
C121 C126 1.388(7)
C121 C122 1.390(7)
C122 C123 1.384(7)
C122 C127 1.497(8)
C123 C124 1.376(7)
C123 H69 0.9500
C124 C125 1.369(7)
C124 C128 1.509(7)
C125 C126 1.392(7)
C125 H70 0.9500
C126 C129 1.500(8)
C127 H71 0.9800
C127 H72 0.9800
C127 H73 0.9800
C128 H74 0.9800
C128 H75 0.9800
C128 H76 0.9800
C129 H77 0.9800
C129 H78 0.9800
C129 H79 0.9800
C130 C135 1.365(7)
C130 C131 1.385(7)
C131 C132 1.393(6)
C131 C136 1.502(8)
C132 C133 1.373(7)
C132 H80 0.9500
C133 C134 1.384(7)
C133 C137 1.501(7)
C134 C135 1.387(7)
C134 H81 0.9500
C135 C138 1.512(8)
C136 H82 0.9800
C136 H83 0.9800
C136 H84 0.9800
C137 H85 0.9800
C137 H86 0.9800
C137 H87 0.9800
C138 H88 0.9800
C138 H89 0.9800
C138 H90 0.9800
C139 C144 1.379(7)
C139 C140 1.409(7)
C140 C141 1.380(7)
C140 C145 1.498(8)
C141 C142 1.358(9)
C141 H91 0.9500
C142 C143 1.388(10)
C142 C146 1.548(8)
C143 C144 1.400(7)
C143 H92 0.9500
C144 C147 1.497(8)
C145 H93 0.9800
C145 H94 0.9800
C145 H95 0.9800
C146 H96 0.9800
C146 H97 0.9800
C146 H98 0.9800
C147 H99 0.9800
C147 H100 0.9800
C147 H101 0.9800
C148 C149 1.382(7)
C148 C153 1.386(7)
C149 C150 1.413(7)
C149 C154 1.508(8)
C150 C151 1.368(8)
C150 H102 0.9500
C151 C152 1.365(8)
C151 C155 1.514(7)
C152 C153 1.398(7)
C152 H103 0.9500
C153 C156 1.500(7)
C154 H104 0.9800
C154 H105 0.9800
C154 H106 0.9800
C155 H107 0.9800
C155 H108 0.9800
C155 H109 0.9800
C156 H110 0.9800
C156 H111 0.9800
C156 H112 0.9800
C157 C158 1.391(7)
C157 C162 1.396(7)
C158 C159 1.394(6)
C158 C163 1.509(7)
C159 C160 1.379(7)
C159 H113 0.9500
C160 C161 1.371(7)
C160 C164 1.505(7)
C161 C162 1.381(6)
C161 H114 0.9500
C162 C165 1.499(7)
C163 H115 0.9800
C163 H116 0.9800
C163 H117 0.9800
C164 H118 0.9800
C164 H119 0.9800
C164 H120 0.9800
C165 H121 0.9800
C165 H122 0.9800
C165 H123 0.9800
C166 C171 1.390(7)
C166 C167 1.396(7)
C167 C168 1.382(6)
C167 C172 1.513(7)
C168 C169 1.382(7)
C168 H124 0.9500
C169 C170 1.372(7)
C169 C173 1.510(6)
C170 C171 1.397(6)
C170 H125 0.9500
C171 C174 1.513(7)
C172 H126 0.9800
C172 H127 0.9800
C172 H128 0.9800
C173 H129 0.9800
C173 H130 0.9800
C173 H131 0.9800
C174 H132 0.9800
C174 H133 0.9800
C174 H134 0.9800
C175 C177 1.342(7)
C175 C176 1.448(8)
C176 N1 1.135(7)
C177 C178 1.443(7)
C178 N2 1.154(7)
C179 C180 1.500(14)
C179 H135 0.9800
C179 H136 0.9800
C179 H137 0.9800
C180 N3 1.146(13)
C181 O1 1.426(7)
C181 C182 1.524(10)
C181 H138 0.9900
C181 H139 0.9900
C182 C183 1.503(8)
C182 H140 0.9900
C182 H141 0.9900
C183 C184 1.491(8)
C183 H142 0.9900
C183 H143 0.9900
C184 O1 1.417(6)
C184 H144 0.9900
C184 H145 0.9900
N4 C189 1.188(9)
N5 C190 1.112(9)
C189 C192 1.455(12)
C190 C191 1.460(12)
C191 H160 0.9800
C191 H161 0.9800
C191 H162 0.9800
C192 H163 0.9800
C192 H164 0.9800
C192 H165 0.9800
C193 N6 1.109(9)
C193 C194 1.510(12)
C194 H157 0.9800
C194 H158 0.9800
C194 H159 0.9800
N8 C197 1.123(14)
C197 C198 1.463(14)
C198 H146 0.9800
C198 H147 0.9800
C198 H148 0.9800
C201 C199 1.426(13)
C201 O2 1.463(14)
C201 H149 0.9900
C201 H150 0.9900
C199 C200 1.45(2)
C199 H151 0.9900
C199 H152 0.9900
C200 C202 1.35(4)
C200 H153 0.9900
C200 H154 0.9900
O2 C202 1.37(2)
C202 H155 0.9900
C202 H156 0.9900
N9 C204 1.161(15)
C203 C204 1.471(16)
C203 H166 0.9800
C203 H167 0.9800
C203 H168 0.9800
C220 N12 1.131(17)
C220 C221 1.458(15)
C221 H169 0.9800
C221 H170 0.9800
C221 H171 0.9800
N13 C223 1.164(18)
C223 C222 1.466(17)
C222 H172 0.9800
C222 H173 0.9800
C222 H174 0.9800
O3 C224 1.40(2)
O3 C231 1.432(19)
C228 N14 1.164(10)
C228 C229 1.497(17)
C229 H175 0.9800
C229 H176 0.9800
C229 H177 0.9800
O4 C235 1.405(18)
O4 C234 1.42(2)
C236 C237 1.647(18)
N15 C240 1.159(10)
C239 C240 1.493(10)
C239 H178 0.9800
C239 H179 0.9800
C239 H180 0.9800

loop_
_geom_torsion_atom_site_label_1
_geom_torsion_atom_site_label_2
_geom_torsion_atom_site_label_3
_geom_torsion_atom_site_label_4
_geom_torsion
C6 C1 C2 C3 4.0(8)
C177 C1 C2 C3 -174.0(5)
C1 C2 C3 C4 -5.9(8)
C1 C2 C3 C9 174.8(5)
C2 C3 C4 C5 3.2(8)
C9 C3 C4 C5 -177.4(5)
C2 C3 C4 C38 -175.5(5)
C9 C3 C4 C38 3.8(8)
C3 C4 C5 C6 1.1(7)
C38 C4 C5 C6 179.9(5)
C3 C4 C5 C36 179.5(5)
C38 C4 C5 C36 -1.8(7)
C2 C1 C6 C5 0.6(8)
C177 C1 C6 C5 178.6(5)
C4 C5 C6 C1 -3.1(8)
C36 C5 C6 C1 178.5(5)
C12 C7 C8 C9 -1.5(8)
C85 C7 C8 C9 176.6(5)
C7 C8 C9 C10 -5.1(8)
C7 C8 C9 C3 178.0(5)
C2 C3 C9 C8 -9.6(8)
C4 C3 C9 C8 171.1(5)
C2 C3 C9 C10 173.4(5)
C4 C3 C9 C10 -5.9(8)
C8 C9 C10 C11 6.2(8)
C3 C9 C10 C11 -176.8(5)
C8 C9 C10 C39 -172.8(5)
C3 C9 C10 C39 4.2(8)
C9 C10 C11 C12 -1.0(8)
C39 C10 C11 C12 178.1(5)
C9 C10 C11 C17 -179.8(5)
C39 C10 C11 C17 -0.7(8)
C10 C11 C12 C7 -5.7(8)
C17 C11 C12 C7 173.0(5)
C8 C7 C12 C11 7.0(8)
C85 C7 C12 C11 -171.2(5)
C18 C13 C14 C15 -1.6(9)
C94 C13 C14 C15 179.3(5)
C13 C14 C15 C16 2.0(8)
C13 C14 C15 C23 -177.6(5)
C14 C15 C16 C17 -0.6(7)
C23 C15 C16 C17 179.0(5)
C14 C15 C16 C40 178.9(5)
C23 C15 C16 C40 -1.5(7)
C15 C16 C17 C18 -1.0(8)
C40 C16 C17 C18 179.5(5)
C15 C16 C17 C11 177.1(5)
C40 C16 C17 C11 -2.4(7)
C12 C11 C17 C18 2.0(8)
C10 C11 C17 C18 -179.3(5)
C12 C11 C17 C16 -176.1(5)
C10 C11 C17 C16 2.6(8)
C16 C17 C18 C13 1.4(8)
C11 C17 C18 C13 -176.7(5)
C14 C13 C18 C17 -0.2(9)
C94 C13 C18 C17 178.9(5)
C24 C19 C20 C21 -0.4(8)
C103 C19 C20 C21 177.5(5)
C19 C20 C21 C22 -0.4(7)
C19 C20 C21 C26 -178.5(5)
C20 C21 C22 C23 0.9(7)
C26 C21 C22 C23 179.0(4)
C20 C21 C22 C41 -179.6(4)
C26 C21 C22 C41 -1.5(7)
C21 C22 C23 C24 -0.4(7)
C41 C22 C23 C24 -179.9(5)
C21 C22 C23 C15 -176.9(4)
C41 C22 C23 C15 3.6(7)
C14 C15 C23 C24 1.9(8)
C16 C15 C23 C24 -177.8(5)
C14 C15 C23 C22 178.3(5)
C16 C15 C23 C22 -1.3(7)
C22 C23 C24 C19 -0.5(8)
C15 C23 C24 C19 176.0(5)
C20 C19 C24 C23 1.0(8)
C103 C19 C24 C23 -177.0(5)
C30 C25 C26 C27 -1.7(7)
C42 C25 C26 C27 176.5(4)
C30 C25 C26 C21 179.0(4)
C42 C25 C26 C21 -2.9(7)
C20 C21 C26 C25 -178.4(5)
C22 C21 C26 C25 3.6(7)
C20 C21 C26 C27 2.3(7)
C22 C21 C26 C27 -175.8(4)
C25 C26 C27 C28 -1.2(7)
C21 C26 C27 C28 178.1(4)
C26 C27 C28 C29 2.5(7)
C26 C27 C28 C112 -176.1(5)
C27 C28 C29 C30 -0.8(7)
C112 C28 C29 C30 177.7(5)
C28 C29 C30 C25 -2.0(7)
C28 C29 C30 C32 179.1(5)
C26 C25 C30 C29 3.2(7)
C42 C25 C30 C29 -174.9(4)
C26 C25 C30 C32 -177.9(4)
C42 C25 C30 C32 4.0(7)
C36 C31 C32 C33 2.0(7)
C37 C31 C32 C33 -176.8(4)
C36 C31 C32 C30 -176.6(4)
C37 C31 C32 C30 4.6(7)
C29 C30 C32 C33 -6.3(7)
C25 C30 C32 C33 174.8(4)
C29 C30 C32 C31 172.3(4)
C25 C30 C32 C31 -6.6(7)
C31 C32 C33 C34 -0.2(7)
C30 C32 C33 C34 178.3(5)
C32 C33 C34 C35 -1.5(8)
C32 C33 C34 C121 -179.7(5)
C33 C34 C35 C36 1.5(8)
C121 C34 C35 C36 179.7(5)
C34 C35 C36 C31 0.3(8)
C34 C35 C36 C5 -179.4(5)
C32 C31 C36 C35 -2.0(7)
C37 C31 C36 C35 176.8(5)
C32 C31 C36 C5 177.6(4)
C37 C31 C36 C5 -3.6(7)
C6 C5 C36 C35 1.7(8)
C4 C5 C36 C35 -176.7(5)
C6 C5 C36 C31 -178.0(5)
C4 C5 C36 C31 3.7(7)
C36 C31 C37 C42 -178.8(5)
C32 C31 C37 C42 -0.1(7)
C36 C31 C37 C38 1.6(7)
C32 C31 C37 C38 -179.7(4)
C42 C37 C38 C39 -0.6(7)
C31 C37 C38 C39 178.9(4)
C42 C37 C38 C4 -179.2(5)
C31 C37 C38 C4 0.4(7)
C3 C4 C38 C39 -0.1(7)
C5 C4 C38 C39 -178.8(5)
C3 C4 C38 C37 178.4(5)
C5 C4 C38 C37 -0.3(7)
C37 C38 C39 C40 1.8(7)
C4 C38 C39 C40 -179.6(5)
C37 C38 C39 C10 179.8(5)
C4 C38 C39 C10 -1.6(7)
C9 C10 C39 C40 177.5(5)
C11 C10 C39 C40 -1.5(8)
C9 C10 C39 C38 -0.5(8)
C11 C10 C39 C38 -179.5(5)
C38 C39 C40 C41 -1.6(7)
C10 C39 C40 C41 -179.6(4)
C38 C39 C40 C16 179.8(4)
C10 C39 C40 C16 1.8(7)
C15 C16 C40 C39 -179.3(5)
C17 C16 C40 C39 0.2(7)
C15 C16 C40 C41 2.1(7)
C17 C16 C40 C41 -178.4(5)
C39 C40 C41 C42 0.2(7)
C16 C40 C41 C42 178.8(4)
C39 C40 C41 C22 -178.4(4)
C16 C40 C41 C22 0.2(7)
C23 C22 C41 C42 178.4(4)
C21 C22 C41 C42 -1.2(7)
C23 C22 C41 C40 -3.0(7)
C21 C22 C41 C40 177.5(4)
C38 C37 C42 C41 -0.8(7)
C31 C37 C42 C41 179.7(4)
C38 C37 C42 C25 177.0(4)
C31 C37 C42 C25 -2.6(7)
C40 C41 C42 C37 1.0(7)
C22 C41 C42 C37 179.6(4)
C40 C41 C42 C25 -176.8(4)
C22 C41 C42 C25 1.9(7)
C26 C25 C42 C37 -177.5(4)
C30 C25 C42 C37 0.6(7)
C26 C25 C42 C41 0.2(7)
C30 C25 C42 C41 178.4(4)
C48 C43 C44 C45 -2.8(8)
C175 C43 C44 C45 176.7(5)
C43 C44 C45 C46 -1.7(8)
C43 C44 C45 C53 177.2(5)
C44 C45 C46 C47 4.3(8)
C53 C45 C46 C47 -174.6(5)
C44 C45 C46 C79 -176.6(5)
C53 C45 C46 C79 4.6(7)
C45 C46 C47 C48 -2.5(7)
C79 C46 C47 C48 178.4(5)
C45 C46 C47 C75 179.6(5)
C79 C46 C47 C75 0.5(7)
C46 C47 C48 C43 -1.9(8)
C75 C47 C48 C43 175.8(5)
C44 C43 C48 C47 4.6(8)
C175 C43 C48 C47 -174.8(5)
C54 C49 C50 C51 -0.6(8)
C130 C49 C50 C51 -174.9(5)
C49 C50 C51 C52 0.0(7)
C49 C50 C51 C59 -179.0(5)
C50 C51 C52 C53 1.3(7)
C59 C51 C52 C53 -179.7(4)
C50 C51 C52 C80 178.9(4)
C59 C51 C52 C80 -2.1(7)
C51 C52 C53 C54 -1.9(7)
C80 C52 C53 C54 -179.5(5)
C51 C52 C53 C45 174.2(4)
C80 C52 C53 C45 -3.4(7)
C44 C45 C53 C54 -4.0(8)
C46 C45 C53 C54 174.9(5)
C44 C45 C53 C52 -180.0(5)
C46 C45 C53 C52 -1.1(7)
C50 C49 C54 C53 0.0(8)
C130 C49 C54 C53 174.5(5)
C52 C53 C54 C49 1.2(8)
C45 C53 C54 C49 -174.8(5)
C60 C55 C56 C57 4.9(7)
C139 C55 C56 C57 -173.4(5)
C55 C56 C57 C58 0.8(7)
C55 C56 C57 C65 178.9(5)
C56 C57 C58 C59 -7.3(7)
C65 C57 C58 C59 174.6(4)
C56 C57 C58 C81 171.1(4)
C65 C57 C58 C81 -7.0(7)
C57 C58 C59 C60 7.9(7)
C81 C58 C59 C60 -170.5(4)
C57 C58 C59 C51 -174.0(5)
C81 C58 C59 C51 7.6(7)
C50 C51 C59 C60 -8.4(7)
C52 C51 C59 C60 172.6(5)
C50 C51 C59 C58 173.5(4)
C52 C51 C59 C58 -5.5(7)
C56 C55 C60 C59 -4.2(8)
C139 C55 C60 C59 174.1(5)
C58 C59 C60 C55 -2.2(7)
C51 C59 C60 C55 179.7(5)
C66 C61 C62 C63 -3.9(7)
C148 C61 C62 C63 175.1(4)
C61 C62 C63 C64 0.0(7)
C61 C62 C63 C71 -178.3(4)
C62 C63 C64 C65 5.2(7)
C71 C63 C64 C65 -176.4(4)
C62 C63 C64 C82 -173.7(4)
C71 C63 C64 C82 4.7(7)
C63 C64 C65 C66 -6.4(7)
C82 C64 C65 C66 172.4(4)
C63 C64 C65 C57 174.5(4)
C82 C64 C65 C57 -6.7(7)
C56 C57 C65 C66 14.9(7)
C58 C57 C65 C66 -167.0(5)
C56 C57 C65 C64 -166.0(5)
C58 C57 C65 C64 12.1(7)
C62 C61 C66 C65 2.7(7)
C148 C61 C66 C65 -176.4(5)
C64 C65 C66 C61 2.5(7)
C57 C65 C66 C61 -178.4(5)
C72 C67 C68 C69 -3.1(8)
C157 C67 C68 C69 175.3(5)
C67 C68 C69 C70 1.7(8)
C67 C68 C69 C77 -176.9(5)
C68 C69 C70 C71 0.2(7)
C77 C69 C70 C71 178.9(4)
C68 C69 C70 C83 -177.9(5)
C77 C69 C70 C83 0.8(7)
C69 C70 C71 C72 -0.7(7)
C83 C70 C71 C72 177.4(4)
C69 C70 C71 C63 -179.5(4)
C83 C70 C71 C63 -1.4(7)
C62 C63 C71 C72 -3.4(7)
C64 C63 C71 C72 178.3(4)
C62 C63 C71 C70 175.3(4)
C64 C63 C71 C70 -3.0(7)
C68 C67 C72 C71 2.5(7)
C157 C67 C72 C71 -175.9(5)
C70 C71 C72 C67 -0.7(7)
C63 C71 C72 C67 178.1(4)
C78 C73 C74 C75 1.4(8)
C166 C73 C74 C75 -177.0(5)
C73 C74 C75 C76 0.3(8)
C73 C74 C75 C47 -179.2(5)
C48 C47 C75 C74 6.0(8)
C46 C47 C75 C74 -176.2(5)
C48 C47 C75 C76 -173.6(5)
C46 C47 C75 C76 4.2(7)
C74 C75 C76 C77 -2.9(7)
C47 C75 C76 C77 176.7(5)
C74 C75 C76 C84 175.5(4)
C47 C75 C76 C84 -4.9(7)
C75 C76 C77 C78 3.8(7)
C84 C76 C77 C78 -174.6(5)
C75 C76 C77 C69 -176.5(5)
C84 C76 C77 C69 5.1(7)
C68 C69 C77 C78 -6.9(8)
C70 C69 C77 C78 174.4(5)
C68 C69 C77 C76 173.4(5)
C70 C69 C77 C76 -5.3(7)
C74 C73 C78 C77 -0.5(8)
C166 C73 C78 C77 177.9(5)
C76 C77 C78 C73 -2.1(8)
C69 C77 C78 C73 178.2(5)
C45 C46 C79 C84 176.3(5)
C47 C46 C79 C84 -4.6(7)
C45 C46 C79 C80 -3.5(7)
C47 C46 C79 C80 175.6(4)
C84 C79 C80 C81 -1.4(7)
C46 C79 C80 C81 178.5(4)
C84 C79 C80 C52 179.2(4)
C46 C79 C80 C52 -0.9(7)
C53 C52 C80 C81 -175.0(5)
C51 C52 C80 C81 7.5(7)
C53 C52 C80 C79 4.5(7)
C51 C52 C80 C79 -173.1(4)
C79 C80 C81 C82 -2.0(7)
C52 C80 C81 C82 177.4(4)
C79 C80 C81 C58 175.3(4)
C52 C80 C81 C58 -5.3(7)
C57 C58 C81 C80 179.3(4)
C59 C58 C81 C80 -2.3(7)
C57 C58 C81 C82 -3.3(7)
C59 C58 C81 C82 175.1(4)
C80 C81 C82 C83 3.4(7)
C58 C81 C82 C83 -174.0(4)
C80 C81 C82 C64 -173.9(4)
C58 C81 C82 C64 8.7(7)
C65 C64 C82 C83 179.1(4)
C63 C64 C82 C83 -2.1(7)
C65 C64 C82 C81 -3.7(7)
C63 C64 C82 C81 175.1(4)
C81 C82 C83 C84 -1.3(7)
C64 C82 C83 C84 175.9(4)
C81 C82 C83 C70 -179.5(4)
C64 C82 C83 C70 -2.3(7)
C71 C70 C83 C84 -174.2(5)
C69 C70 C83 C84 3.9(7)
C71 C70 C83 C82 4.0(7)
C69 C70 C83 C82 -177.9(4)
C80 C79 C84 C83 3.5(7)
C46 C79 C84 C83 -176.4(4)
C80 C79 C84 C76 -176.3(4)
C46 C79 C84 C76 3.8(7)
C82 C83 C84 C79 -2.1(7)
C70 C83 C84 C79 176.1(4)
C82 C83 C84 C76 177.6(4)
C70 C83 C84 C76 -4.1(7)
C77 C76 C84 C79 179.3(4)
C75 C76 C84 C79 0.9(7)
C77 C76 C84 C83 -0.5(7)
C75 C76 C84 C83 -178.9(5)
C8 C7 C85 C90 58.5(8)
C12 C7 C85 C90 -123.4(6)
C8 C7 C85 C86 -120.6(6)
C12 C7 C85 C86 57.5(7)
C90 C85 C86 C87 3.5(8)
C7 C85 C86 C87 -177.4(5)
C90 C85 C86 C91 -174.2(6)
C7 C85 C86 C91 4.9(8)
C85 C86 C87 C88 0.2(9)
C91 C86 C87 C88 178.0(6)
C86 C87 C88 C89 -3.3(9)
C86 C87 C88 C92 176.1(5)
C87 C88 C89 C90 2.8(10)
C92 C88 C89 C90 -176.6(6)
C86 C85 C90 C89 -4.0(9)
C7 C85 C90 C89 176.9(6)
C86 C85 C90 C93 176.1(7)
C7 C85 C90 C93 -3.0(10)
C88 C89 C90 C85 0.9(11)
C88 C89 C90 C93 -179.2(7)
C14 C13 C94 C99 -72.3(10)
C18 C13 C94 C99 108.6(9)
C14 C13 C94 C95 104.9(7)
C18 C13 C94 C95 -74.2(8)
C99 C94 C95 C96 -4.9(10)
C13 C94 C95 C96 177.9(5)
C99 C94 C95 C100 176.6(8)
C13 C94 C95 C100 -0.7(9)
C94 C95 C96 C97 3.0(9)
C100 C95 C96 C97 -178.4(7)
C95 C96 C97 C98 -0.3(13)
C95 C96 C97 C101 -179.4(7)
C96 C97 C98 C99 -0.5(18)
C101 C97 C98 C99 178.6(11)
C95 C94 C99 C98 4.2(15)
C13 C94 C99 C98 -178.6(10)
C95 C94 C99 C102 179.0(12)
C13 C94 C99 C102 -3.7(16)
C97 C98 C99 C94 -1(2)
C97 C98 C99 C102 -176.5(14)
C20 C19 C103 C104 107.3(6)
C24 C19 C103 C104 -74.8(7)
C20 C19 C103 C108 -73.8(7)
C24 C19 C103 C108 104.1(6)
C108 C103 C104 C105 -2.3(7)
C19 C103 C104 C105 176.5(4)
C108 C103 C104 C109 176.8(5)
C19 C103 C104 C109 -4.4(8)
C103 C104 C105 C106 3.0(8)
C109 C104 C105 C106 -176.2(5)
C104 C105 C106 C107 -0.8(8)
C104 C105 C106 C110 -179.0(5)
C105 C106 C107 C108 -2.1(8)
C110 C106 C107 C108 176.1(5)
C106 C107 C108 C103 2.7(8)
C106 C107 C108 C111 -175.0(5)
C104 C103 C108 C107 -0.5(7)
C19 C103 C108 C107 -179.3(4)
C104 C103 C108 C111 177.1(5)
C19 C103 C108 C111 -1.7(7)
C29 C28 C112 C113 109.9(6)
C27 C28 C112 C113 -71.5(6)
C29 C28 C112 C117 -71.8(6)
C27 C28 C112 C117 106.7(5)
C117 C112 C113 C114 0.5(8)
C28 C112 C113 C114 178.8(5)
C117 C112 C113 C118 179.9(5)
C28 C112 C113 C118 -1.8(8)
C112 C113 C114 C115 0.5(10)
C118 C113 C114 C115 -178.9(7)
C113 C114 C115 C116 -2.9(13)
C113 C114 C115 C119 179.1(6)
C114 C115 C116 C117 4.4(13)
C119 C115 C116 C117 -177.6(7)
C115 C116 C117 C112 -3.4(10)
C115 C116 C117 C120 177.2(7)
C113 C112 C117 C116 0.8(8)
C28 C112 C117 C116 -177.5(5)
C113 C112 C117 C120 -179.8(5)
C28 C112 C117 C120 1.9(7)
C33 C34 C121 C126 -97.5(6)
C35 C34 C121 C126 84.3(6)
C33 C34 C121 C122 86.6(6)
C35 C34 C121 C122 -91.5(6)
C126 C121 C122 C123 0.6(7)
C34 C121 C122 C123 176.5(4)
C126 C121 C122 C127 -178.4(5)
C34 C121 C122 C127 -2.5(7)
C121 C122 C123 C124 -1.7(7)
C127 C122 C123 C124 177.4(5)
C122 C123 C124 C125 1.7(7)
C122 C123 C124 C128 -174.5(5)
C123 C124 C125 C126 -0.8(7)
C128 C124 C125 C126 175.3(4)
C122 C121 C126 C125 0.3(7)
C34 C121 C126 C125 -175.6(4)
C122 C121 C126 C129 179.4(5)
C34 C121 C126 C129 3.6(7)
C124 C125 C126 C121 -0.2(7)
C124 C125 C126 C129 -179.4(5)
C54 C49 C130 C135 98.0(6)
C50 C49 C130 C135 -87.7(6)
C54 C49 C130 C131 -78.1(6)
C50 C49 C130 C131 96.2(6)
C135 C130 C131 C132 0.5(7)
C49 C130 C131 C132 176.6(4)
C135 C130 C131 C136 -177.6(5)
C49 C130 C131 C136 -1.5(7)
C130 C131 C132 C133 0.6(7)
C136 C131 C132 C133 178.7(5)
C131 C132 C133 C134 -0.7(8)
C131 C132 C133 C137 -179.3(5)
C132 C133 C134 C135 -0.1(8)
C137 C133 C134 C135 178.5(5)
C131 C130 C135 C134 -1.3(7)
C49 C130 C135 C134 -177.3(5)
C131 C130 C135 C138 177.4(5)
C49 C130 C135 C138 1.4(7)
C133 C134 C135 C130 1.1(8)
C133 C134 C135 C138 -177.6(5)
C56 C55 C139 C144 -67.2(7)
C60 C55 C139 C144 114.5(6)
C56 C55 C139 C140 110.6(5)
C60 C55 C139 C140 -67.6(7)
C144 C139 C140 C141 0.3(8)
C55 C139 C140 C141 -177.6(5)
C144 C139 C140 C145 179.6(6)
C55 C139 C140 C145 1.7(8)
C139 C140 C141 C142 1.1(9)
C145 C140 C141 C142 -178.2(6)
C140 C141 C142 C143 -2.3(11)
C140 C141 C142 C146 178.9(7)
C141 C142 C143 C144 2.1(11)
C146 C142 C143 C144 -179.2(7)
C140 C139 C144 C143 -0.5(9)
C55 C139 C144 C143 177.3(5)
C140 C139 C144 C147 -179.9(6)
C55 C139 C144 C147 -2.1(9)
C142 C143 C144 C139 -0.7(10)
C142 C143 C144 C147 178.7(7)
C66 C61 C148 C149 -110.9(5)
C62 C61 C148 C149 70.0(6)
C66 C61 C148 C153 66.8(6)
C62 C61 C148 C153 -112.2(5)
C153 C148 C149 C150 -0.9(8)
C61 C148 C149 C150 176.7(5)
C153 C148 C149 C154 179.5(5)
C61 C148 C149 C154 -2.8(8)
C148 C149 C150 C151 1.5(9)
C154 C149 C150 C151 -178.9(6)
C149 C150 C151 C152 -1.2(9)
C149 C150 C151 C155 178.2(6)
C150 C151 C152 C153 0.4(8)
C155 C151 C152 C153 -178.9(5)
C149 C148 C153 C152 0.2(7)
C61 C148 C153 C152 -177.5(4)
C149 C148 C153 C156 179.5(5)
C61 C148 C153 C156 1.8(7)
C151 C152 C153 C148 0.0(7)
C151 C152 C153 C156 -179.2(5)
C68 C67 C157 C158 77.7(6)
C72 C67 C157 C158 -103.9(5)
C68 C67 C157 C162 -104.2(5)
C72 C67 C157 C162 74.2(6)
C162 C157 C158 C159 -3.2(6)
C67 C157 C158 C159 174.9(4)
C162 C157 C158 C163 177.9(4)
C67 C157 C158 C163 -4.0(7)
C157 C158 C159 C160 2.6(7)
C163 C158 C159 C160 -178.5(4)
C158 C159 C160 C161 -1.0(7)
C158 C159 C160 C164 178.8(4)
C159 C160 C161 C162 0.0(7)
C164 C160 C161 C162 -179.8(4)
C160 C161 C162 C157 -0.6(7)
C160 C161 C162 C165 179.6(4)
C158 C157 C162 C161 2.2(6)
C67 C157 C162 C161 -175.9(4)
C158 C157 C162 C165 -178.0(4)
C67 C157 C162 C165 3.8(6)
C74 C73 C166 C171 -74.4(6)
C78 C73 C166 C171 107.2(6)
C74 C73 C166 C167 105.5(6)
C78 C73 C166 C167 -72.8(6)
C171 C166 C167 C168 0.0(7)
C73 C166 C167 C168 -179.9(4)
C171 C166 C167 C172 179.1(5)
C73 C166 C167 C172 -0.8(7)
C166 C167 C168 C169 1.6(7)
C172 C167 C168 C169 -177.4(5)
C167 C168 C169 C170 -1.9(7)
C167 C168 C169 C173 179.1(5)
C168 C169 C170 C171 0.5(7)
C173 C169 C170 C171 179.5(4)
C167 C166 C171 C170 -1.4(6)
C73 C166 C171 C170 178.6(4)
C167 C166 C171 C174 179.8(4)
C73 C166 C171 C174 -0.2(7)
C169 C170 C171 C166 1.1(7)
C169 C170 C171 C174 179.9(5)
C44 C43 C175 C177 -136.4(6)
C48 C43 C175 C177 43.1(9)
C44 C43 C175 C176 43.4(8)
C48 C43 C175 C176 -137.2(6)
C176 C175 C177 C178 9.1(9)
C43 C175 C177 C178 -171.2(6)
C176 C175 C177 C1 -171.2(6)
C43 C175 C177 C1 8.5(9)
C2 C1 C177 C175 35.1(9)
C6 C1 C177 C175 -142.9(6)
C2 C1 C177 C178 -145.2(5)
C6 C1 C177 C178 36.8(8)
O1 C181 C182 C183 25.2(7)
C181 C182 C183 C184 0.1(7)
C182 C183 C184 O1 -25.5(7)
C183 C184 O1 C181 42.0(7)
C182 C181 O1 C184 -41.8(6)
O2 C201 C199 C200 18.2(16)
C201 C199 C200 C202 5(2)
C199 C201 O2 C202 -34.9(18)
C199 C200 C202 O2 -28(2)
C201 O2 C202 C200 40(2)
